data_1566235
loop_
_publ_author_name
'Jaromir Tvrdy'
'Jakub Plasil'
'Radek Skoda'

_publ_section_title
;
 New crystal-chemical data on zincoberaunite from Krasno near Horni
 Slavkov (Czech Republic)
;
_journal_name_full 'Journal of GeoSciences'
_journal_page_first 45
_journal_page_last 57
_journal_paper_doi 10.3190/jgeosci.296
_journal_volume 65
_journal_year 2020
_chemical_absolute_configuration .
_chemical_formula_analytical
;
(Zn0.57Fe0.24Al0.19)1.00(Fe3.84Al1.16)5.00[(PO4)3.88(AsO4)0.10
(SiO4)0.01]4.00[(OH)4.60F0.24 O0.16]5.00(OH2.00)4.00.2H2O'
;
_chemical_formula_sum 'Al1.331 As0.175 Fe3.859 H17 Na0 O27 P3.825 Zn0.81'
_chemical_formula_weight 885.1
_chemical_name_common zincoberaunite
_space_group_IT_number 15
_space_group_name_Hall '-C 2yc'
_space_group_name_H-M_alt 'C 1 2/c 1'
_symmetry_cell_setting monoclinic
_symmetry_Int_Tables_number 15
_symmetry_space_group_name_Hall '-C 2yc'
_symmetry_space_group_name_H-M 'C 1 2/c 1'
_cell_angle_alpha 90
_cell_angle_beta 93.568(8)
_cell_angle_gamma 90
_cell_formula_units_Z 4
_cell_length_a 20.3440(19)
_cell_length_b 5.1507(3)
_cell_length_c 19.1361(15)
_cell_measurement_reflns_used 3937
_cell_measurement_temperature 297.4(2)
_cell_measurement_theta_max 27.5
_cell_measurement_theta_min 3.91
_cell_volume 2001.3(3)
_computing_cell_refinement 'CrysAlisPro 1.171.39.46 (Rigaku OD, 2018)'
_computing_data_collection 'CrysAlisPro 1.171.39.46 (Rigaku OD, 2018)'
_computing_data_reduction 'CrysAlisPro 1.171.39.46 (Rigaku OD, 2018)'
_diffrn_ambient_temperature 297.4
_diffrn_detector 'CCD plate'
_diffrn_detector_area_resol_mean 5.2027
_diffrn_measured_fraction_theta_full 0.98
_diffrn_measured_fraction_theta_max 0.91
_diffrn_measurement_device 'four-circle diffractometer'
_diffrn_measurement_device_type 'SuperNova, Dual, Cu at home/near, AtlasS2'
_diffrn_measurement_method '\w scans'
_diffrn_radiation_monochromator mirror
_diffrn_radiation_probe x-ray
_diffrn_radiation_source 'X-ray tube'
_diffrn_radiation_type 'Mo K\a'
_diffrn_radiation_wavelength 0.71073
_diffrn_reflns_av_R_equivalents 0.0468
_diffrn_reflns_av_unetI/netI 0.0392
_diffrn_reflns_limit_h_max 26
_diffrn_reflns_limit_h_min -27
_diffrn_reflns_limit_k_max 6
_diffrn_reflns_limit_k_min -6
_diffrn_reflns_limit_l_max 24
_diffrn_reflns_limit_l_min -25
_diffrn_reflns_number 13326
_diffrn_reflns_theta_full 27.12
_diffrn_reflns_theta_max 28.56
_diffrn_reflns_theta_min 2.98
_diffrn_source 'micro-focus sealed X-ray tube'
_exptl_absorpt_coefficient_mu 4.48
_exptl_absorpt_correction_T_max 1
_exptl_absorpt_correction_T_min 0.813
_exptl_absorpt_correction_type multi-scan
_exptl_absorpt_process_details
;
CrysAlisPro 1.171.39.46 (Rigaku Oxford Diffraction, 2018)
Empirical absorption correction using spherical harmonics,
 implemented in SCALE3 ABSPACK scaling algorithm.
;
_exptl_crystal_colour green
_exptl_crystal_density_diffrn 2.9375
_exptl_crystal_description prismatic
_exptl_crystal_F_000 1754
_exptl_crystal_size_max 0.072
_exptl_crystal_size_mid 0.016
_exptl_crystal_size_min 0.009
_refine_diff_density_max 1.18
_refine_diff_density_min -1.11
_refine_ls_extinction_method none
_refine_ls_goodness_of_fit_gt 1.60
_refine_ls_goodness_of_fit_ref 1.54
_refine_ls_hydrogen_treatment refall
_refine_ls_number_constraints 57
_refine_ls_number_parameters 202
_refine_ls_number_reflns 2367
_refine_ls_number_restraints 10
_refine_ls_R_factor_all 0.0576
_refine_ls_R_factor_gt 0.0356
_refine_ls_shift/su_max 0.0461
_refine_ls_shift/su_mean 0.0028
_refine_ls_structure_factor_coef Fsqd
_refine_ls_weighting_details w=1/(\s^2^(I)+0.0004I^2^)
_refine_ls_weighting_scheme sigma
_refine_ls_wR_factor_gt 0.0452
_refine_ls_wR_factor_ref 0.0491
_reflns_number_gt 1906
_reflns_number_total 2367
_reflns_threshold_expression I>3\s(I)
_cod_data_source_file jgeosci.296_pl861_1_zincoberaunite.cif
_cod_data_source_block zincoberaunite
_cod_original_formula_sum 'Zn0.81 Fe3.859 P3.825 O27 Al1.331 As0.175 Na0 H17'
_cod_database_code 1566235
_publcif_info_exptl_table_max_cols 6

loop_
_space_group_symop_id
_space_group_symop_operation_xyz
1 x,y,z
2 -x,y,-z+1/2
3 -x,-y,-z
4 x,-y,z+1/2
5 x+1/2,y+1/2,z
6 -x+1/2,y+1/2,-z+1/2
7 -x+1/2,-y+1/2,-z
8 x+1/2,-y+1/2,z+1/2

loop_
_atom_site_label
_atom_site_type_symbol
_atom_site_fract_x
_atom_site_fract_y
_atom_site_fract_z
_atom_site_adp_type
_atom_site_U_iso_or_equiv
_atom_site_site_symmetry_multiplicity
_atom_site_occupancy
_atom_site_calc_flag
_atom_site_refinement_flags
_atom_site_disorder_assembly
_atom_site_disorder_group
Zn1 Zn 0.5 0.5 0.5 Uani 0.0123(2) 4 0.810(4) d . . .
Zn1' Al 0.5 0.5 0.5 Uani 0.0123(2) 4 0.190(4) d . . .
Fe1 Fe 0.39153(2) 0.46294(9) 0.58521(3) Uani 0.00876(17) 8 0.864(5) d . . .
Fe1' Al 0.39153(2) 0.46294(9) 0.58521(3) Uani 0.00876(17) 8 0.136(5) d . . .
Fe2 Fe 0.54412(2) 0.22192(9) 0.67254(3) Uani 0.00812(17) 8 0.760(4) d . . .
Fe2' Al 0.54412(2) 0.22192(9) 0.67254(3) Uani 0.00812(17) 8 0.240(4) d . . .
Fe3 Fe 0.25 0.75 0.5 Uani 0.0088(3) 4 0.610(5) d . . .
Fe3' Al 0.25 0.75 0.5 Uani 0.0088(3) 4 0.390(5) d . . .
P1 P 0.60569(4) 0.02461(13) 0.52510(4) Uani 0.0071(2) 8 0.940(3) d . . .
P1' As 0.60569(4) 0.02461(13) 0.52510(4) Uani 0.0071(2) 8 0.060(3) d . . .
P2 P 0.40755(4) -0.04401(14) 0.68151(4) Uani 0.0079(3) 8 0.973(3) d . . .
P2' As 0.40755(4) -0.04401(14) 0.68151(4) Uani 0.0079(3) 8 0.027(3) d . . .
O1 O 0.5 0.3869(6) 0.75 Uani 0.0192(11) 4 1 d . . .
O2 O 0.49287(11) 0.4557(4) 0.60582(12) Uani 0.0164(7) 8 1 d . . .
O3 O 0.47962(11) -0.0482(4) 0.66659(12) Uani 0.0168(7) 8 1 d . . .
O4 O 0.57393(10) 0.2510(4) 0.48003(11) Uani 0.0146(7) 8 1 d . . .
O5 O 0.30726(10) 0.4814(4) 0.53700(12) Uani 0.0171(7) 8 1 d . . .
O6 O 0.57694(11) -0.2375(4) 0.49810(12) Uani 0.0178(7) 8 1 d . . .
O7 O 0.37912(11) -0.3137(4) 0.66450(12) Uani 0.0171(8) 8 1 d . . .
O8 O 0.67872(10) 0.0186(4) 0.51567(12) Uani 0.0167(7) 8 1 d . . .
O9 O 0.59196(11) 0.0605(4) 0.60173(12) Uani 0.0222(8) 8 1 d . . .
O10 O 0.36989(11) 0.1565(4) 0.63573(12) Uani 0.0176(8) 8 1 d . . .
O11 O 0.25240(12) 0.5897(4) 0.40273(13) Uani 0.0225(9) 8 1 d . . .
O12 O 0.39944(11) 0.0160(4) 0.75929(12) Uani 0.0205(8) 8 1 d . . .
O13 O 0.61435(13) 0.5156(4) 0.68037(14) Uani 0.0297(9) 8 1 d . . .
O14 O 0.26923(14) 0.8585(6) 0.28461(17) Uani 0.0428(11) 8 1 d . . .
H1 H 0.5005(15) 0.633(3) 0.6223(16) Uiso 0.0196 8 1 d . . .
H2 H 0.5 0.575(3) 0.75 Uiso 0.023 4 1 d . . .
H3 H 0.3014(15) 0.324(4) 0.5108(15) Uiso 0.0205 8 1 d . . .
O11h11a H 0.2159(11) 0.481(5) 0.3935(18) Uiso 0.027 8 1 d . . .
O11h11b H 0.2564(17) 0.702(5) 0.3642(12) Uiso 0.027 8 1 d . . .
O13h13a H 0.6139(19) 0.593(5) 0.7241(9) Uiso 0.0356 8 1 d . . .
O13h13b H 0.6147(18) 0.655(4) 0.6484(11) Uiso 0.0356 8 1 d . . .
O14h14a H 0.3134(9) 0.888(7) 0.275(2) Uiso 0.0513 8 1 d . . .
O14h14b H 0.2496(18) 1.022(4) 0.275(2) Uiso 0.0513 8 1 d . . .

loop_
_atom_site_aniso_label
_atom_site_aniso_type_symbol
_atom_site_aniso_U_11
_atom_site_aniso_U_22
_atom_site_aniso_U_33
_atom_site_aniso_U_12
_atom_site_aniso_U_13
_atom_site_aniso_U_23
Zn1 Zn 0.0102(4) 0.0122(4) 0.0147(4) 0.0022(3) 0.0032(3) 0.0006(3)
Zn1' Al 0.0102(4) 0.0122(4) 0.0147(4) 0.0022(3) 0.0032(3) 0.0006(3)
Fe1 Fe 0.0089(3) 0.0069(3) 0.0106(3) 0.0005(2) 0.0020(2) 0.0010(2)
Fe1' Al 0.0089(3) 0.0069(3) 0.0106(3) 0.0005(2) 0.0020(2) 0.0010(2)
Fe2 Fe 0.0095(3) 0.0071(3) 0.0078(3) 0.0001(2) 0.0007(2) 0.0004(2)
Fe2' Al 0.0095(3) 0.0071(3) 0.0078(3) 0.0001(2) 0.0007(2) 0.0004(2)
Fe3 Fe 0.0079(5) 0.0067(4) 0.0118(5) -0.0002(3) -0.0003(3) 0.0001(3)
Fe3' Al 0.0079(5) 0.0067(4) 0.0118(5) -0.0002(3) -0.0003(3) 0.0001(3)
P1 P 0.0073(4) 0.0057(4) 0.0082(4) 0.0001(3) 0.0000(3) -0.0009(3)
P1' As 0.0073(4) 0.0057(4) 0.0082(4) 0.0001(3) 0.0000(3) -0.0009(3)
P2 P 0.0093(5) 0.0065(5) 0.0078(5) 0.0002(3) 0.0000(3) -0.0004(3)
P2' As 0.0093(5) 0.0065(5) 0.0078(5) 0.0002(3) 0.0000(3) -0.0004(3)
O1 O 0.025(2) 0.0170(18) 0.0164(19) 0 0.0074(16) 0
O2 O 0.0151(13) 0.0167(12) 0.0171(13) 0.0000(10) -0.0015(10) 0.0031(11)
O3 O 0.0127(12) 0.0179(12) 0.0198(13) -0.0016(10) 0.0016(10) -0.0042(10)
O4 O 0.0134(12) 0.0122(11) 0.0182(13) 0.0013(10) 0.0006(10) 0.0037(10)
O5 O 0.0147(13) 0.0146(12) 0.0216(14) 0.0013(10) -0.0028(11) -0.0003(10)
O6 O 0.0156(13) 0.0143(12) 0.0239(14) -0.0002(10) 0.0036(11) -0.0031(10)
O7 O 0.0180(13) 0.0128(12) 0.0208(14) -0.0017(10) 0.0028(11) -0.0009(10)
O8 O 0.0126(12) 0.0148(12) 0.0228(14) -0.0005(10) 0.0029(11) -0.0012(10)
O9 O 0.0215(14) 0.0290(14) 0.0164(14) 0.0041(11) 0.0033(11) -0.0032(11)
O10 O 0.0171(13) 0.0133(12) 0.0223(14) -0.0022(10) 0.0004(11) 0.0045(10)
O11 O 0.0226(15) 0.0235(15) 0.0211(15) -0.0036(11) 0.0000(12) -0.0008(11)
O12 O 0.0175(13) 0.0265(14) 0.0173(13) -0.0017(11) 0.0002(11) -0.0053(11)
O13 O 0.0332(16) 0.0201(14) 0.0354(17) -0.0030(12) -0.0008(14) -0.0044(12)
O14 O 0.0285(18) 0.0469(19) 0.053(2) -0.0006(15) 0.0067(16) 0.0205(16)

loop_
_atom_type_symbol
_atom_type_scat_dispersion_real
_atom_type_scat_dispersion_imag
_atom_type_scat_source
Al 0.0645 0.0514 'International Tables Vol C tables 4.2.6.8 and 6.1.1.1'
As 0.0499 2.0058 'International Tables Vol C tables 4.2.6.8 and 6.1.1.1'
Fe 0.3463 0.8444 'International Tables Vol C tables 4.2.6.8 and 6.1.1.1'
H 0.0000 0.0000 'International Tables Vol C tables 4.2.6.8 and 6.1.1.1'
Na 0.0362 0.0249 'International Tables Vol C tables 4.2.6.8 and 6.1.1.1'
O 0.0106 0.0060 'International Tables Vol C tables 4.2.6.8 and 6.1.1.1'
P 0.1023 0.0942 'International Tables Vol C tables 4.2.6.8 and 6.1.1.1'
Zn 0.2839 1.4301 'International Tables Vol C tables 4.2.6.8 and 6.1.1.1'

loop_
_geom_angle_atom_site_label_1
_geom_angle_atom_site_label_2
_geom_angle_atom_site_label_3
_geom_angle_site_symmetry_1
_geom_angle_site_symmetry_2
_geom_angle_site_symmetry_3
_geom_angle
Zn1' Zn1 Fe1 . . . 0
Zn1' Zn1 Fe1 . . 3_666 0
Zn1' Zn1 Fe1' . . . 0
Zn1' Zn1 Fe1' . . 3_666 0
Zn1' Zn1 O2 . . . 0
Zn1' Zn1 O2 . . 3_666 0
Zn1' Zn1 O4 . . . 0
Zn1' Zn1 O4 . . 3_666 0
Zn1' Zn1 O6 . . 1_565 0
Zn1' Zn1 O6 . . 3_656 0
Zn1' Zn1 H1 . . . 0
Zn1' Zn1 H1 . . 3_666 0
Fe1 Zn1 Fe1 . . 3_666 180
Fe1 Zn1 Fe1' . . . 0
Fe1 Zn1 Fe1' . . 3_666 180
Fe1 Zn1 O2 . . . 47.05(6)
Fe1 Zn1 O2 . . 3_666 132.95(6)
Fe1 Zn1 O4 . . . 132.75(6)
Fe1 Zn1 O4 . . 3_666 47.25(6)
Fe1 Zn1 O6 . . 1_565 132.17(6)
Fe1 Zn1 O6 . . 3_656 47.83(6)
Fe1 Zn1 H1 . . . 55.0(9)
Fe1 Zn1 H1 . . 3_666 125.0(9)
Fe1 Zn1 Fe1' 3_666 . . 180
Fe1 Zn1 Fe1' 3_666 . 3_666 0
Fe1 Zn1 O2 3_666 . . 132.95(6)
Fe1 Zn1 O2 3_666 . 3_666 47.05(6)
Fe1 Zn1 O4 3_666 . . 47.25(6)
Fe1 Zn1 O4 3_666 . 3_666 132.75(6)
Fe1 Zn1 O6 3_666 . 1_565 47.83(6)
Fe1 Zn1 O6 3_666 . 3_656 132.17(6)
Fe1 Zn1 H1 3_666 . . 125.0(9)
Fe1 Zn1 H1 3_666 . 3_666 55.0(9)
Fe1' Zn1 Fe1' . . 3_666 180
Fe1' Zn1 O2 . . . 47.05(6)
Fe1' Zn1 O2 . . 3_666 132.95(6)
Fe1' Zn1 O4 . . . 132.75(6)
Fe1' Zn1 O4 . . 3_666 47.25(6)
Fe1' Zn1 O6 . . 1_565 132.17(6)
Fe1' Zn1 O6 . . 3_656 47.83(6)
Fe1' Zn1 H1 . . . 55.0(9)
Fe1' Zn1 H1 . . 3_666 125.0(9)
Fe1' Zn1 O2 3_666 . . 132.95(6)
Fe1' Zn1 O2 3_666 . 3_666 47.05(6)
Fe1' Zn1 O4 3_666 . . 47.25(6)
Fe1' Zn1 O4 3_666 . 3_666 132.75(6)
Fe1' Zn1 O6 3_666 . 1_565 47.83(6)
Fe1' Zn1 O6 3_666 . 3_656 132.17(6)
Fe1' Zn1 H1 3_666 . . 125.0(9)
Fe1' Zn1 H1 3_666 . 3_666 55.0(9)
O2 Zn1 O2 . . 3_666 180
O2 Zn1 O4 . . . 102.37(8)
O2 Zn1 O4 . . 3_666 77.63(8)
O2 Zn1 O6 . . 1_565 100.94(8)
O2 Zn1 O6 . . 3_656 79.06(8)
O2 Zn1 H1 . . . 23.2(5)
O2 Zn1 H1 . . 3_666 156.8(5)
O2 Zn1 O4 3_666 . . 77.63(8)
O2 Zn1 O4 3_666 . 3_666 102.37(8)
O2 Zn1 O6 3_666 . 1_565 79.06(8)
O2 Zn1 O6 3_666 . 3_656 100.94(8)
O2 Zn1 H1 3_666 . . 156.8(5)
O2 Zn1 H1 3_666 . 3_666 23.2(5)
O4 Zn1 O4 . . 3_666 180
O4 Zn1 O6 . . 1_565 80.79(8)
O4 Zn1 O6 . . 3_656 99.21(8)
O4 Zn1 H1 . . . 113.4(8)
O4 Zn1 H1 . . 3_666 66.6(8)
O4 Zn1 O6 3_666 . 1_565 99.21(8)
O4 Zn1 O6 3_666 . 3_656 80.79(8)
O4 Zn1 H1 3_666 . . 66.6(8)
O4 Zn1 H1 3_666 . 3_666 113.4(8)
O6 Zn1 O6 1_565 . 3_656 180
O6 Zn1 H1 1_565 . . 82.6(8)
O6 Zn1 H1 1_565 . 3_666 97.4(8)
O6 Zn1 H1 3_656 . . 97.4(8)
O6 Zn1 H1 3_656 . 3_666 82.6(8)
H1 Zn1 H1 . . 3_666 180
Zn1 Zn1' Fe1 . . . 0
Zn1 Zn1' Fe1 . . 3_666 0
Zn1 Zn1' Fe1' . . . 0
Zn1 Zn1' Fe1' . . 3_666 0
Zn1 Zn1' O2 . . . 0
Zn1 Zn1' O2 . . 3_666 0
Zn1 Zn1' O4 . . . 0
Zn1 Zn1' O4 . . 3_666 0
Zn1 Zn1' O6 . . 1_565 0
Zn1 Zn1' O6 . . 3_656 0
Zn1 Zn1' H1 . . . 0
Zn1 Zn1' H1 . . 3_666 0
Fe1 Zn1' Fe1 . . 3_666 180
Fe1 Zn1' Fe1' . . . 0
Fe1 Zn1' Fe1' . . 3_666 180
Fe1 Zn1' O2 . . . 47.05(6)
Fe1 Zn1' O2 . . 3_666 132.95(6)
Fe1 Zn1' O4 . . . 132.75(6)
Fe1 Zn1' O4 . . 3_666 47.25(6)
Fe1 Zn1' O6 . . 1_565 132.17(6)
Fe1 Zn1' O6 . . 3_656 47.83(6)
Fe1 Zn1' H1 . . . 55.0(9)
Fe1 Zn1' H1 . . 3_666 125.0(9)
Fe1 Zn1' Fe1' 3_666 . . 180
Fe1 Zn1' Fe1' 3_666 . 3_666 0
Fe1 Zn1' O2 3_666 . . 132.95(6)
Fe1 Zn1' O2 3_666 . 3_666 47.05(6)
Fe1 Zn1' O4 3_666 . . 47.25(6)
Fe1 Zn1' O4 3_666 . 3_666 132.75(6)
Fe1 Zn1' O6 3_666 . 1_565 47.83(6)
Fe1 Zn1' O6 3_666 . 3_656 132.17(6)
Fe1 Zn1' H1 3_666 . . 125.0(9)
Fe1 Zn1' H1 3_666 . 3_666 55.0(9)
Fe1' Zn1' Fe1' . . 3_666 180
Fe1' Zn1' O2 . . . 47.05(6)
Fe1' Zn1' O2 . . 3_666 132.95(6)
Fe1' Zn1' O4 . . . 132.75(6)
Fe1' Zn1' O4 . . 3_666 47.25(6)
Fe1' Zn1' O6 . . 1_565 132.17(6)
Fe1' Zn1' O6 . . 3_656 47.83(6)
Fe1' Zn1' H1 . . . 55.0(9)
Fe1' Zn1' H1 . . 3_666 125.0(9)
Fe1' Zn1' O2 3_666 . . 132.95(6)
Fe1' Zn1' O2 3_666 . 3_666 47.05(6)
Fe1' Zn1' O4 3_666 . . 47.25(6)
Fe1' Zn1' O4 3_666 . 3_666 132.75(6)
Fe1' Zn1' O6 3_666 . 1_565 47.83(6)
Fe1' Zn1' O6 3_666 . 3_656 132.17(6)
Fe1' Zn1' H1 3_666 . . 125.0(9)
Fe1' Zn1' H1 3_666 . 3_666 55.0(9)
O2 Zn1' O2 . . 3_666 180
O2 Zn1' O4 . . . 102.37(8)
O2 Zn1' O4 . . 3_666 77.63(8)
O2 Zn1' O6 . . 1_565 100.94(8)
O2 Zn1' O6 . . 3_656 79.06(8)
O2 Zn1' H1 . . . 23.2(5)
O2 Zn1' H1 . . 3_666 156.8(5)
O2 Zn1' O4 3_666 . . 77.63(8)
O2 Zn1' O4 3_666 . 3_666 102.37(8)
O2 Zn1' O6 3_666 . 1_565 79.06(8)
O2 Zn1' O6 3_666 . 3_656 100.94(8)
O2 Zn1' H1 3_666 . . 156.8(5)
O2 Zn1' H1 3_666 . 3_666 23.2(5)
O4 Zn1' O4 . . 3_666 180
O4 Zn1' O6 . . 1_565 80.79(8)
O4 Zn1' O6 . . 3_656 99.21(8)
O4 Zn1' H1 . . . 113.4(8)
O4 Zn1' H1 . . 3_666 66.6(8)
O4 Zn1' O6 3_666 . 1_565 99.21(8)
O4 Zn1' O6 3_666 . 3_656 80.79(8)
O4 Zn1' H1 3_666 . . 66.6(8)
O4 Zn1' H1 3_666 . 3_666 113.4(8)
O6 Zn1' O6 1_565 . 3_656 180
O6 Zn1' H1 1_565 . . 82.6(8)
O6 Zn1' H1 1_565 . 3_666 97.4(8)
O6 Zn1' H1 3_656 . . 97.4(8)
O6 Zn1' H1 3_656 . 3_666 82.6(8)
H1 Zn1' H1 . . 3_666 180
Zn1 Fe1 Zn1' . . . 0
Zn1 Fe1 Fe1' . . . 0
Zn1 Fe1 O2 . . . 46.34(5)
Zn1 Fe1 O4 . . 3_666 45.76(6)
Zn1 Fe1 O5 . . . 115.43(7)
Zn1 Fe1 O6 . . 3_656 46.79(6)
Zn1 Fe1 O7 . . 1_565 123.83(6)
Zn1 Fe1 O10 . . . 123.90(6)
Zn1 Fe1 H1 . . . 54.2(9)
Zn1 Fe1 H3 . . . 106.3(7)
Zn1' Fe1 Fe1' . . . 0
Zn1' Fe1 O2 . . . 46.34(5)
Zn1' Fe1 O4 . . 3_666 45.76(6)
Zn1' Fe1 O5 . . . 115.43(7)
Zn1' Fe1 O6 . . 3_656 46.79(6)
Zn1' Fe1 O7 . . 1_565 123.83(6)
Zn1' Fe1 O10 . . . 123.90(6)
Zn1' Fe1 H1 . . . 54.2(9)
Zn1' Fe1 H3 . . . 106.3(7)
Fe1' Fe1 O2 . . . 0
Fe1' Fe1 O4 . . 3_666 0
Fe1' Fe1 O5 . . . 0
Fe1' Fe1 O6 . . 3_656 0
Fe1' Fe1 O7 . . 1_565 0
Fe1' Fe1 O10 . . . 0
Fe1' Fe1 H1 . . . 0
Fe1' Fe1 H3 . . . 0
O2 Fe1 O4 . . 3_666 75.98(8)
O2 Fe1 O5 . . . 161.77(9)
O2 Fe1 O6 . . 3_656 77.73(8)
O2 Fe1 O7 . . 1_565 92.22(8)
O2 Fe1 O10 . . . 98.40(8)
O2 Fe1 H1 . . . 23.0(5)
O2 Fe1 H3 . . . 146.7(8)
O4 Fe1 O5 3_666 . . 90.09(8)
O4 Fe1 O6 3_666 . 3_656 78.81(8)
O4 Fe1 O7 3_666 . 1_565 96.60(8)
O4 Fe1 O10 3_666 . . 169.19(9)
O4 Fe1 H1 3_666 . . 65.5(7)
O4 Fe1 H3 3_666 . . 97.7(5)
O5 Fe1 O6 . . 3_656 88.18(8)
O5 Fe1 O7 . . 1_565 101.16(9)
O5 Fe1 O10 . . . 93.31(9)
O5 Fe1 H1 . . . 153.8(6)
O5 Fe1 H3 . . . 22.7(7)
O6 Fe1 O7 3_656 . 1_565 169.67(8)
O6 Fe1 O10 3_656 . . 91.03(8)
O6 Fe1 H1 3_656 . . 95.7(8)
O6 Fe1 H3 3_656 . . 69.0(8)
O7 Fe1 O10 1_565 . . 92.81(9)
O7 Fe1 H1 1_565 . . 73.9(8)
O7 Fe1 H3 1_565 . . 121.1(8)
O10 Fe1 H1 . . . 112.5(7)
O10 Fe1 H3 . . . 81.9(5)
H1 Fe1 H3 . . . 159.8(11)
Zn1 Fe1' Zn1' . . . 0
Zn1 Fe1' Fe1 . . . 0
Zn1 Fe1' O2 . . . 46.34(5)
Zn1 Fe1' O4 . . 3_666 45.76(6)
Zn1 Fe1' O5 . . . 115.43(7)
Zn1 Fe1' O6 . . 3_656 46.79(6)
Zn1 Fe1' O7 . . 1_565 123.83(6)
Zn1 Fe1' O10 . . . 123.90(6)
Zn1 Fe1' H1 . . . 54.2(9)
Zn1 Fe1' H3 . . . 106.3(7)
Zn1' Fe1' Fe1 . . . 0
Zn1' Fe1' O2 . . . 46.34(5)
Zn1' Fe1' O4 . . 3_666 45.76(6)
Zn1' Fe1' O5 . . . 115.43(7)
Zn1' Fe1' O6 . . 3_656 46.79(6)
Zn1' Fe1' O7 . . 1_565 123.83(6)
Zn1' Fe1' O10 . . . 123.90(6)
Zn1' Fe1' H1 . . . 54.2(9)
Zn1' Fe1' H3 . . . 106.3(7)
Fe1 Fe1' O2 . . . 0
Fe1 Fe1' O4 . . 3_666 0
Fe1 Fe1' O5 . . . 0
Fe1 Fe1' O6 . . 3_656 0
Fe1 Fe1' O7 . . 1_565 0
Fe1 Fe1' O10 . . . 0
Fe1 Fe1' H1 . . . 0
Fe1 Fe1' H3 . . . 0
O2 Fe1' O4 . . 3_666 75.98(8)
O2 Fe1' O5 . . . 161.77(9)
O2 Fe1' O6 . . 3_656 77.73(8)
O2 Fe1' O7 . . 1_565 92.22(8)
O2 Fe1' O10 . . . 98.40(8)
O2 Fe1' H1 . . . 23.0(5)
O2 Fe1' H3 . . . 146.7(8)
O4 Fe1' O5 3_666 . . 90.09(8)
O4 Fe1' O6 3_666 . 3_656 78.81(8)
O4 Fe1' O7 3_666 . 1_565 96.60(8)
O4 Fe1' O10 3_666 . . 169.19(9)
O4 Fe1' H1 3_666 . . 65.5(7)
O4 Fe1' H3 3_666 . . 97.7(5)
O5 Fe1' O6 . . 3_656 88.18(8)
O5 Fe1' O7 . . 1_565 101.16(9)
O5 Fe1' O10 . . . 93.31(9)
O5 Fe1' H1 . . . 153.8(6)
O5 Fe1' H3 . . . 22.7(7)
O6 Fe1' O7 3_656 . 1_565 169.67(8)
O6 Fe1' O10 3_656 . . 91.03(8)
O6 Fe1' H1 3_656 . . 95.7(8)
O6 Fe1' H3 3_656 . . 69.0(8)
O7 Fe1' O10 1_565 . . 92.81(9)
O7 Fe1' H1 1_565 . . 73.9(8)
O7 Fe1' H3 1_565 . . 121.1(8)
O10 Fe1' H1 . . . 112.5(7)
O10 Fe1' H3 . . . 81.9(5)
H1 Fe1' H3 . . . 159.8(11)
Fe2' Fe2 O1 . . . 0
Fe2' Fe2 O2 . . . 0
Fe2' Fe2 O3 . . . 0
Fe2' Fe2 O9 . . . 0
Fe2' Fe2 O12 . . 2_656 0
Fe2' Fe2 O13 . . . 0
Fe2' Fe2 H1 . . . 0
Fe2' Fe2 H2 . . . 0
Fe2' Fe2 O13h13a . . . 0
Fe2' Fe2 O13h13b . . . 0
O1 Fe2 O2 . . . 88.69(8)
O1 Fe2 O3 . . . 90.88(9)
O1 Fe2 O9 . . . 176.16(6)
O1 Fe2 O12 . . 2_656 90.47(8)
O1 Fe2 O13 . . . 88.58(9)
O1 Fe2 H1 . . . 76.0(9)
O1 Fe2 H2 . . . 20.1(3)
O1 Fe2 O13h13a . . . 69.8(7)
O1 Fe2 O13h13b . . . 92.7(6)
O2 Fe2 O3 . . . 94.11(9)
O2 Fe2 O9 . . . 94.44(9)
O2 Fe2 O12 . . 2_656 174.84(9)
O2 Fe2 O13 . . . 86.38(8)
O2 Fe2 H1 . . . 22.2(8)
O2 Fe2 H2 . . . 75.71(16)
O2 Fe2 O13h13a . . . 93.0(6)
O2 Fe2 O13h13b . . . 69.9(7)
O3 Fe2 O9 . . . 91.12(9)
O3 Fe2 O12 . . 2_656 91.00(9)
O3 Fe2 O13 . . . 179.26(8)
O3 Fe2 H1 . . . 112.1(9)
O3 Fe2 H2 . . . 106.8(2)
O3 Fe2 O13h13a . . . 159.2(6)
O3 Fe2 O13h13b . . . 163.5(6)
O9 Fe2 O12 . . 2_656 86.21(8)
O9 Fe2 O13 . . . 89.38(9)
O9 Fe2 H1 . . . 106.3(9)
O9 Fe2 H2 . . . 159.9(2)
O9 Fe2 O13h13a . . . 107.8(8)
O9 Fe2 O13h13b . . . 86.3(6)
O12 Fe2 O13 2_656 . . 88.51(8)
O12 Fe2 H1 2_656 . . 153.1(8)
O12 Fe2 H2 2_656 . . 102.08(15)
O12 Fe2 O13h13a 2_656 . . 82.0(6)
O12 Fe2 O13h13b 2_656 . . 105.1(7)
O13 Fe2 H1 . . . 68.3(9)
O13 Fe2 H2 . . . 72.8(2)
O13 Fe2 O13h13a . . . 20.1(6)
O13 Fe2 O13h13b . . . 17.1(6)
H1 Fe2 H2 . . . 59.0(9)
H1 Fe2 O13h13a . . . 71.6(10)
H1 Fe2 O13h13b . . . 53.6(11)
H2 Fe2 O13h13a . . . 56.4(8)
H2 Fe2 O13h13b . . . 74.0(6)
O13h13a Fe2 O13h13b . . . 32.8(6)
Fe2 Fe2' O1 . . . 0
Fe2 Fe2' O2 . . . 0
Fe2 Fe2' O3 . . . 0
Fe2 Fe2' O9 . . . 0
Fe2 Fe2' O12 . . 2_656 0
Fe2 Fe2' O13 . . . 0
Fe2 Fe2' H1 . . . 0
Fe2 Fe2' H2 . . . 0
Fe2 Fe2' O13h13a . . . 0
Fe2 Fe2' O13h13b . . . 0
O1 Fe2' O2 . . . 88.69(8)
O1 Fe2' O3 . . . 90.88(9)
O1 Fe2' O9 . . . 176.16(6)
O1 Fe2' O12 . . 2_656 90.47(8)
O1 Fe2' O13 . . . 88.58(9)
O1 Fe2' H1 . . . 76.0(9)
O1 Fe2' H2 . . . 20.1(3)
O1 Fe2' O13h13a . . . 69.8(7)
O1 Fe2' O13h13b . . . 92.7(6)
O2 Fe2' O3 . . . 94.11(9)
O2 Fe2' O9 . . . 94.44(9)
O2 Fe2' O12 . . 2_656 174.84(9)
O2 Fe2' O13 . . . 86.38(8)
O2 Fe2' H1 . . . 22.2(8)
O2 Fe2' H2 . . . 75.71(16)
O2 Fe2' O13h13a . . . 93.0(6)
O2 Fe2' O13h13b . . . 69.9(7)
O3 Fe2' O9 . . . 91.12(9)
O3 Fe2' O12 . . 2_656 91.00(9)
O3 Fe2' O13 . . . 179.26(8)
O3 Fe2' H1 . . . 112.1(9)
O3 Fe2' H2 . . . 106.8(2)
O3 Fe2' O13h13a . . . 159.2(6)
O3 Fe2' O13h13b . . . 163.5(6)
O9 Fe2' O12 . . 2_656 86.21(8)
O9 Fe2' O13 . . . 89.38(9)
O9 Fe2' H1 . . . 106.3(9)
O9 Fe2' H2 . . . 159.9(2)
O9 Fe2' O13h13a . . . 107.8(8)
O9 Fe2' O13h13b . . . 86.3(6)
O12 Fe2' O13 2_656 . . 88.51(8)
O12 Fe2' H1 2_656 . . 153.1(8)
O12 Fe2' H2 2_656 . . 102.08(15)
O12 Fe2' O13h13a 2_656 . . 82.0(6)
O12 Fe2' O13h13b 2_656 . . 105.1(7)
O13 Fe2' H1 . . . 68.3(9)
O13 Fe2' H2 . . . 72.8(2)
O13 Fe2' O13h13a . . . 20.1(6)
O13 Fe2' O13h13b . . . 17.1(6)
H1 Fe2' H2 . . . 59.0(9)
H1 Fe2' O13h13a . . . 71.6(10)
H1 Fe2' O13h13b . . . 53.6(11)
H2 Fe2' O13h13a . . . 56.4(8)
H2 Fe2' O13h13b . . . 74.0(6)
O13h13a Fe2' O13h13b . . . 32.8(6)
Fe3' Fe3 O5 . . . 0
Fe3' Fe3 O5 . . 7_566 0
Fe3' Fe3 O8 . . 5_455 0
Fe3' Fe3 O8 . . 3_666 0
Fe3' Fe3 O11 . . . 0
Fe3' Fe3 O11 . . 7_566 0
Fe3' Fe3 H3 . . . 0
Fe3' Fe3 H3 . . 7_566 0
Fe3' Fe3 O11h11a . . . 0
Fe3' Fe3 O11h11a . . 7_566 0
Fe3' Fe3 O11h11b . . . 0
Fe3' Fe3 O11h11b . . 7_566 0
O5 Fe3 O5 . . 7_566 180
O5 Fe3 O8 . . 5_455 86.68(9)
O5 Fe3 O8 . . 3_666 93.32(9)
O5 Fe3 O11 . . . 89.80(8)
O5 Fe3 O11 . . 7_566 90.20(8)
O5 Fe3 H3 . . . 21.5(6)
O5 Fe3 H3 . . 7_566 158.5(6)
O5 Fe3 O11h11a . . . 91.8(6)
O5 Fe3 O11h11a . . 7_566 88.2(6)
O5 Fe3 O11h11b . . . 103.5(7)
O5 Fe3 O11h11b . . 7_566 76.5(7)
O5 Fe3 O8 7_566 . 5_455 93.32(9)
O5 Fe3 O8 7_566 . 3_666 86.68(9)
O5 Fe3 O11 7_566 . . 90.20(8)
O5 Fe3 O11 7_566 . 7_566 89.80(8)
O5 Fe3 H3 7_566 . . 158.5(6)
O5 Fe3 H3 7_566 . 7_566 21.5(6)
O5 Fe3 O11h11a 7_566 . . 88.2(6)
O5 Fe3 O11h11a 7_566 . 7_566 91.8(6)
O5 Fe3 O11h11b 7_566 . . 76.5(7)
O5 Fe3 O11h11b 7_566 . 7_566 103.5(7)
O8 Fe3 O8 5_455 . 3_666 180
O8 Fe3 O11 5_455 . . 87.29(8)
O8 Fe3 O11 5_455 . 7_566 92.71(8)
O8 Fe3 H3 5_455 . . 75.4(9)
O8 Fe3 H3 5_455 . 7_566 104.6(9)
O8 Fe3 O11h11a 5_455 . . 67.1(6)
O8 Fe3 O11h11a 5_455 . 7_566 112.9(6)
O8 Fe3 O11h11b 5_455 . . 100.3(8)
O8 Fe3 O11h11b 5_455 . 7_566 79.7(8)
O8 Fe3 O11 3_666 . . 92.71(8)
O8 Fe3 O11 3_666 . 7_566 87.29(8)
O8 Fe3 H3 3_666 . . 104.6(9)
O8 Fe3 H3 3_666 . 7_566 75.4(9)
O8 Fe3 O11h11a 3_666 . . 112.9(6)
O8 Fe3 O11h11a 3_666 . 7_566 67.1(6)
O8 Fe3 O11h11b 3_666 . . 79.7(8)
O8 Fe3 O11h11b 3_666 . 7_566 100.3(8)
O11 Fe3 O11 . . 7_566 180
O11 Fe3 H3 . . . 71.3(5)
O11 Fe3 H3 . . 7_566 108.7(5)
O11 Fe3 O11h11a . . . 20.4(6)
O11 Fe3 O11h11a . . 7_566 159.6(6)
O11 Fe3 O11h11b . . . 18.5(6)
O11 Fe3 O11h11b . . 7_566 161.5(6)
O11 Fe3 H3 7_566 . . 108.7(5)
O11 Fe3 H3 7_566 . 7_566 71.3(5)
O11 Fe3 O11h11a 7_566 . . 159.6(6)
O11 Fe3 O11h11a 7_566 . 7_566 20.4(6)
O11 Fe3 O11h11b 7_566 . . 161.5(6)
O11 Fe3 O11h11b 7_566 . 7_566 18.5(6)
H3 Fe3 H3 . . 7_566 180
H3 Fe3 O11h11a . . . 70.6(8)
H3 Fe3 O11h11a . . 7_566 109.4(8)
H3 Fe3 O11h11b . . . 87.4(8)
H3 Fe3 O11h11b . . 7_566 92.6(8)
H3 Fe3 O11h11a 7_566 . . 109.4(8)
H3 Fe3 O11h11a 7_566 . 7_566 70.6(8)
H3 Fe3 O11h11b 7_566 . . 92.6(8)
H3 Fe3 O11h11b 7_566 . 7_566 87.4(8)
O11h11a Fe3 O11h11a . . 7_566 180
O11h11a Fe3 O11h11b . . . 34.6(10)
O11h11a Fe3 O11h11b . . 7_566 145.4(10)
O11h11a Fe3 O11h11b 7_566 . . 145.4(10)
O11h11a Fe3 O11h11b 7_566 . 7_566 34.6(10)
O11h11b Fe3 O11h11b . . 7_566 180
Fe3 Fe3' O5 . . . 0
Fe3 Fe3' O5 . . 7_566 0
Fe3 Fe3' O8 . . 5_455 0
Fe3 Fe3' O8 . . 3_666 0
Fe3 Fe3' O11 . . . 0
Fe3 Fe3' O11 . . 7_566 0
Fe3 Fe3' H3 . . . 0
Fe3 Fe3' H3 . . 7_566 0
Fe3 Fe3' O11h11a . . . 0
Fe3 Fe3' O11h11a . . 7_566 0
Fe3 Fe3' O11h11b . . . 0
Fe3 Fe3' O11h11b . . 7_566 0
O5 Fe3' O5 . . 7_566 180
O5 Fe3' O8 . . 5_455 86.68(9)
O5 Fe3' O8 . . 3_666 93.32(9)
O5 Fe3' O11 . . . 89.80(8)
O5 Fe3' O11 . . 7_566 90.20(8)
O5 Fe3' H3 . . . 21.5(6)
O5 Fe3' H3 . . 7_566 158.5(6)
O5 Fe3' O11h11a . . . 91.8(6)
O5 Fe3' O11h11a . . 7_566 88.2(6)
O5 Fe3' O11h11b . . . 103.5(7)
O5 Fe3' O11h11b . . 7_566 76.5(7)
O5 Fe3' O8 7_566 . 5_455 93.32(9)
O5 Fe3' O8 7_566 . 3_666 86.68(9)
O5 Fe3' O11 7_566 . . 90.20(8)
O5 Fe3' O11 7_566 . 7_566 89.80(8)
O5 Fe3' H3 7_566 . . 158.5(6)
O5 Fe3' H3 7_566 . 7_566 21.5(6)
O5 Fe3' O11h11a 7_566 . . 88.2(6)
O5 Fe3' O11h11a 7_566 . 7_566 91.8(6)
O5 Fe3' O11h11b 7_566 . . 76.5(7)
O5 Fe3' O11h11b 7_566 . 7_566 103.5(7)
O8 Fe3' O8 5_455 . 3_666 180
O8 Fe3' O11 5_455 . . 87.29(8)
O8 Fe3' O11 5_455 . 7_566 92.71(8)
O8 Fe3' H3 5_455 . . 75.4(9)
O8 Fe3' H3 5_455 . 7_566 104.6(9)
O8 Fe3' O11h11a 5_455 . . 67.1(6)
O8 Fe3' O11h11a 5_455 . 7_566 112.9(6)
O8 Fe3' O11h11b 5_455 . . 100.3(8)
O8 Fe3' O11h11b 5_455 . 7_566 79.7(8)
O8 Fe3' O11 3_666 . . 92.71(8)
O8 Fe3' O11 3_666 . 7_566 87.29(8)
O8 Fe3' H3 3_666 . . 104.6(9)
O8 Fe3' H3 3_666 . 7_566 75.4(9)
O8 Fe3' O11h11a 3_666 . . 112.9(6)
O8 Fe3' O11h11a 3_666 . 7_566 67.1(6)
O8 Fe3' O11h11b 3_666 . . 79.7(8)
O8 Fe3' O11h11b 3_666 . 7_566 100.3(8)
O11 Fe3' O11 . . 7_566 180
O11 Fe3' H3 . . . 71.3(5)
O11 Fe3' H3 . . 7_566 108.7(5)
O11 Fe3' O11h11a . . . 20.4(6)
O11 Fe3' O11h11a . . 7_566 159.6(6)
O11 Fe3' O11h11b . . . 18.5(6)
O11 Fe3' O11h11b . . 7_566 161.5(6)
O11 Fe3' H3 7_566 . . 108.7(5)
O11 Fe3' H3 7_566 . 7_566 71.3(5)
O11 Fe3' O11h11a 7_566 . . 159.6(6)
O11 Fe3' O11h11a 7_566 . 7_566 20.4(6)
O11 Fe3' O11h11b 7_566 . . 161.5(6)
O11 Fe3' O11h11b 7_566 . 7_566 18.5(6)
H3 Fe3' H3 . . 7_566 180
H3 Fe3' O11h11a . . . 70.6(8)
H3 Fe3' O11h11a . . 7_566 109.4(8)
H3 Fe3' O11h11b . . . 87.4(8)
H3 Fe3' O11h11b . . 7_566 92.6(8)
H3 Fe3' O11h11a 7_566 . . 109.4(8)
H3 Fe3' O11h11a 7_566 . 7_566 70.6(8)
H3 Fe3' O11h11b 7_566 . . 92.6(8)
H3 Fe3' O11h11b 7_566 . 7_566 87.4(8)
O11h11a Fe3' O11h11a . . 7_566 180
O11h11a Fe3' O11h11b . . . 34.6(10)
O11h11a Fe3' O11h11b . . 7_566 145.4(10)
O11h11a Fe3' O11h11b 7_566 . . 145.4(10)
O11h11a Fe3' O11h11b 7_566 . 7_566 34.6(10)
O11h11b Fe3' O11h11b . . 7_566 180
P1' P1 O4 . . . 0
P1' P1 O6 . . . 0
P1' P1 O8 . . . 0
P1' P1 O9 . . . 0
P1' P1 H3 . . 3_656 0
O4 P1 O6 . . . 109.32(11)
O4 P1 O8 . . . 109.00(12)
O4 P1 O9 . . . 110.28(11)
O4 P1 H3 . . 3_656 128.3(4)
O6 P1 O8 . . . 107.31(12)
O6 P1 O9 . . . 109.86(11)
O6 P1 H3 . . 3_656 66.2(7)
O8 P1 O9 . . . 111.01(12)
O8 P1 H3 . . 3_656 41.5(7)
O9 P1 H3 . . 3_656 119.7(4)
P1 P1' O4 . . . 0
P1 P1' O6 . . . 0
P1 P1' O8 . . . 0
P1 P1' O9 . . . 0
P1 P1' H3 . . 3_656 0
O4 P1' O6 . . . 109.32(11)
O4 P1' O8 . . . 109.00(12)
O4 P1' O9 . . . 110.28(11)
O4 P1' H3 . . 3_656 128.3(4)
O6 P1' O8 . . . 107.31(12)
O6 P1' O9 . . . 109.86(11)
O6 P1' H3 . . 3_656 66.2(7)
O8 P1' O9 . . . 111.01(12)
O8 P1' H3 . . 3_656 41.5(7)
O9 P1' H3 . . 3_656 119.7(4)
P2' P2 O3 . . . 0
P2' P2 O7 . . . 0
P2' P2 O10 . . . 0
P2' P2 O12 . . . 0
P2' P2 H1 . . 1_545 0
P2' P2 H2 . . 1_545 0
P2' P2 O11h11a . . 7_556 0
P2' P2 O13h13a . . 2_646 0
P2' P2 O14h14a . . 4_565 0
O3 P2 O7 . . . 107.76(12)
O3 P2 O10 . . . 111.02(12)
O3 P2 O12 . . . 110.47(11)
O3 P2 H1 . . 1_545 39.5(6)
O3 P2 H2 . . 1_545 58.54(14)
O3 P2 O11h11a . . 7_556 138.1(7)
O3 P2 O13h13a . . 2_646 108.8(9)
O3 P2 O14h14a . . 4_565 146.1(6)
O7 P2 O10 . . . 108.75(11)
O7 P2 O12 . . . 108.99(11)
O7 P2 H1 . . 1_545 68.6(6)
O7 P2 H2 . . 1_545 73.4(2)
O7 P2 O11h11a . . 7_556 71.6(5)
O7 P2 O13h13a . . 2_646 55.2(5)
O7 P2 O14h14a . . 4_565 97.5(7)
O10 P2 O12 . . . 109.79(11)
O10 P2 H1 . . 1_545 119.6(7)
O10 P2 H2 . . 1_545 168.91(10)
O10 P2 O11h11a . . 7_556 40.1(5)
O10 P2 O13h13a . . 2_646 140.1(9)
O10 P2 O14h14a . . 4_565 80.5(7)
O12 P2 H1 . . 1_545 128.7(8)
O12 P2 H2 . . 1_545 78.99(13)
O12 P2 O11h11a . . 7_556 108.9(7)
O12 P2 O13h13a . . 2_646 56.7(5)
O12 P2 O14h14a . . 4_565 37.9(6)
H1 P2 H2 1_545 . 1_545 50.4(7)
H1 P2 O11h11a 1_545 . 7_556 117.4(10)
H1 P2 O13h13a 1_545 . 2_646 90.2(9)
H1 P2 O14h14a 1_545 . 4_565 157.9(10)
H2 P2 O11h11a 1_545 . 7_556 144.8(6)
H2 P2 O13h13a 1_545 . 2_646 50.2(9)
H2 P2 O14h14a 1_545 . 4_565 110.2(7)
O11h11a P2 O13h13a 7_556 . 2_646 104.4(10)
O11h11a P2 O14h14a 7_556 . 4_565 71.1(9)
O13h13a P2 O14h14a 2_646 . 4_565 67.8(10)
P2 P2' O3 . . . 0
P2 P2' O7 . . . 0
P2 P2' O10 . . . 0
P2 P2' O12 . . . 0
P2 P2' H1 . . 1_545 0
P2 P2' H2 . . 1_545 0
P2 P2' O11h11a . . 7_556 0
P2 P2' O13h13a . . 2_646 0
P2 P2' O14h14a . . 4_565 0
O3 P2' O7 . . . 107.76(12)
O3 P2' O10 . . . 111.02(12)
O3 P2' O12 . . . 110.47(11)
O3 P2' H1 . . 1_545 39.5(6)
O3 P2' H2 . . 1_545 58.54(14)
O3 P2' O11h11a . . 7_556 138.1(7)
O3 P2' O13h13a . . 2_646 108.8(9)
O3 P2' O14h14a . . 4_565 146.1(6)
O7 P2' O10 . . . 108.75(11)
O7 P2' O12 . . . 108.99(11)
O7 P2' H1 . . 1_545 68.6(6)
O7 P2' H2 . . 1_545 73.4(2)
O7 P2' O11h11a . . 7_556 71.6(5)
O7 P2' O13h13a . . 2_646 55.2(5)
O7 P2' O14h14a . . 4_565 97.5(7)
O10 P2' O12 . . . 109.79(11)
O10 P2' H1 . . 1_545 119.6(7)
O10 P2' H2 . . 1_545 168.91(10)
O10 P2' O11h11a . . 7_556 40.1(5)
O10 P2' O13h13a . . 2_646 140.1(9)
O10 P2' O14h14a . . 4_565 80.5(7)
O12 P2' H1 . . 1_545 128.7(8)
O12 P2' H2 . . 1_545 78.99(13)
O12 P2' O11h11a . . 7_556 108.9(7)
O12 P2' O13h13a . . 2_646 56.7(5)
O12 P2' O14h14a . . 4_565 37.9(6)
H1 P2' H2 1_545 . 1_545 50.4(7)
H1 P2' O11h11a 1_545 . 7_556 117.4(10)
H1 P2' O13h13a 1_545 . 2_646 90.2(9)
H1 P2' O14h14a 1_545 . 4_565 157.9(10)
H2 P2' O11h11a 1_545 . 7_556 144.8(6)
H2 P2' O13h13a 1_545 . 2_646 50.2(9)
H2 P2' O14h14a 1_545 . 4_565 110.2(7)
O11h11a P2' O13h13a 7_556 . 2_646 104.4(10)
O11h11a P2' O14h14a 7_556 . 4_565 71.1(9)
O13h13a P2' O14h14a 2_646 . 4_565 67.8(10)
Fe2 O1 Fe2 . . 2_656 128.96(16)
Fe2 O1 Fe2' . . . 0
Fe2 O1 Fe2' . . 2_656 128.96(16)
Fe2 O1 O2 . . . 46.07(5)
Fe2 O1 O2 . . 2_656 143.49(8)
Fe2 O1 O3 . . . 43.67(7)
Fe2 O1 O3 . . 2_656 91.47(11)
Fe2 O1 O12 . . . 97.00(11)
Fe2 O1 O12 . . 2_656 45.01(6)
Fe2 O1 O13 . . . 47.27(4)
Fe2 O1 O13 . . 2_656 151.67(7)
Fe2 O1 H1 . . . 60.1(6)
Fe2 O1 H1 . . 2_656 153.4(8)
Fe2 O1 H2 . . . 115.52(8)
Fe2 O1 O13h13a . . . 65.4(5)
Fe2 O1 O13h13a . . 2_656 139.9(4)
Fe2 O1 Fe2' 2_656 . . 128.96(16)
Fe2 O1 Fe2' 2_656 . 2_656 0
Fe2 O1 O2 2_656 . . 143.49(8)
Fe2 O1 O2 2_656 . 2_656 46.07(5)
Fe2 O1 O3 2_656 . . 91.47(11)
Fe2 O1 O3 2_656 . 2_656 43.67(7)
Fe2 O1 O12 2_656 . . 45.01(6)
Fe2 O1 O12 2_656 . 2_656 97.00(11)
Fe2 O1 O13 2_656 . . 151.67(7)
Fe2 O1 O13 2_656 . 2_656 47.27(4)
Fe2 O1 H1 2_656 . . 153.4(8)
Fe2 O1 H1 2_656 . 2_656 60.1(6)
Fe2 O1 H2 2_656 . . 115.52(8)
Fe2 O1 O13h13a 2_656 . . 139.9(4)
Fe2 O1 O13h13a 2_656 . 2_656 65.4(5)
Fe2' O1 Fe2' . . 2_656 128.96(16)
Fe2' O1 O2 . . . 46.07(5)
Fe2' O1 O2 . . 2_656 143.49(8)
Fe2' O1 O3 . . . 43.67(7)
Fe2' O1 O3 . . 2_656 91.47(11)
Fe2' O1 O12 . . . 97.00(11)
Fe2' O1 O12 . . 2_656 45.01(6)
Fe2' O1 O13 . . . 47.27(4)
Fe2' O1 O13 . . 2_656 151.67(7)
Fe2' O1 H1 . . . 60.1(6)
Fe2' O1 H1 . . 2_656 153.4(8)
Fe2' O1 H2 . . . 115.52(8)
Fe2' O1 O13h13a . . . 65.4(5)
Fe2' O1 O13h13a . . 2_656 139.9(4)
Fe2' O1 O2 2_656 . . 143.49(8)
Fe2' O1 O2 2_656 . 2_656 46.07(5)
Fe2' O1 O3 2_656 . . 91.47(11)
Fe2' O1 O3 2_656 . 2_656 43.67(7)
Fe2' O1 O12 2_656 . . 45.01(6)
Fe2' O1 O12 2_656 . 2_656 97.00(11)
Fe2' O1 O13 2_656 . . 151.67(7)
Fe2' O1 O13 2_656 . 2_656 47.27(4)
Fe2' O1 H1 2_656 . . 153.4(8)
Fe2' O1 H1 2_656 . 2_656 60.1(6)
Fe2' O1 H2 2_656 . . 115.52(8)
Fe2' O1 O13h13a 2_656 . . 139.9(4)
Fe2' O1 O13h13a 2_656 . 2_656 65.4(5)
O2 O1 O2 . . 2_656 165.34(14)
O2 O1 O3 . . . 62.20(6)
O2 O1 O3 . . 2_656 132.30(11)
O2 O1 O12 . . . 99.00(7)
O2 O1 O12 . . 2_656 90.97(7)
O2 O1 O13 . . . 59.74(6)
O2 O1 O13 . . 2_656 116.37(7)
O2 O1 H1 . . . 20.3(5)
O2 O1 H1 . . 2_656 145.2(5)
O2 O1 H2 . . . 82.67(8)
O2 O1 O13h13a . . . 75.7(4)
O2 O1 O13h13a . . 2_656 98.3(4)
O2 O1 O3 2_656 . . 132.30(11)
O2 O1 O3 2_656 . 2_656 62.20(6)
O2 O1 O12 2_656 . . 90.97(7)
O2 O1 O12 2_656 . 2_656 99.00(7)
O2 O1 O13 2_656 . . 116.37(7)
O2 O1 O13 2_656 . 2_656 59.74(6)
O2 O1 H1 2_656 . . 145.2(5)
O2 O1 H1 2_656 . 2_656 20.3(5)
O2 O1 H2 2_656 . . 82.67(8)
O2 O1 O13h13a 2_656 . . 98.3(4)
O2 O1 O13h13a 2_656 . 2_656 75.7(4)
O3 O1 O3 . . 2_656 71.85(9)
O3 O1 O12 . . . 53.35(8)
O3 O1 O12 . . 2_656 59.82(8)
O3 O1 O13 . . . 90.94(7)
O3 O1 O13 . . 2_656 111.27(8)
O3 O1 H1 . . . 82.5(5)
O3 O1 H1 . . 2_656 151.0(5)
O3 O1 H2 . . . 144.07(6)
O3 O1 O13h13a . . . 108.7(5)
O3 O1 O13h13a . . 2_656 109.5(6)
O3 O1 O12 2_656 . . 59.82(8)
O3 O1 O12 2_656 . 2_656 53.35(8)
O3 O1 O13 2_656 . . 111.27(8)
O3 O1 O13 2_656 . 2_656 90.94(7)
O3 O1 H1 2_656 . . 151.0(5)
O3 O1 H1 2_656 . 2_656 82.5(5)
O3 O1 H2 2_656 . . 144.07(6)
O3 O1 O13h13a 2_656 . . 109.5(6)
O3 O1 O13h13a 2_656 . 2_656 108.7(5)
O12 O1 O12 . . 2_656 94.46(11)
O12 O1 O13 . . . 144.22(10)
O12 O1 O13 . . 2_656 60.44(6)
O12 O1 H1 . . . 114.4(7)
O12 O1 H1 . . 2_656 102.1(7)
O12 O1 H2 . . . 132.77(6)
O12 O1 O13h13a . . . 160.2(6)
O12 O1 O13h13a . . 2_656 66.9(6)
O12 O1 O13 2_656 . . 60.44(6)
O12 O1 O13 2_656 . 2_656 144.22(10)
O12 O1 H1 2_656 . . 102.1(7)
O12 O1 H1 2_656 . 2_656 114.4(7)
O12 O1 H2 2_656 . . 132.77(6)
O12 O1 O13h13a 2_656 . . 66.9(6)
O12 O1 O13h13a 2_656 . 2_656 160.2(6)
O13 O1 O13 . . 2_656 152.92(14)
O13 O1 H1 . . . 54.8(8)
O13 O1 H1 . . 2_656 111.2(8)
O13 O1 H2 . . . 76.46(7)
O13 O1 O13h13a . . . 19.1(4)
O13 O1 O13h13a . . 2_656 139.1(6)
O13 O1 H1 2_656 . . 111.2(8)
O13 O1 H1 2_656 . 2_656 54.8(8)
O13 O1 H2 2_656 . . 76.46(7)
O13 O1 O13h13a 2_656 . . 139.1(6)
O13 O1 O13h13a 2_656 . 2_656 19.1(4)
H1 O1 H1 . . 2_656 125.3(7)
H1 O1 H2 . . . 62.7(5)
H1 O1 O13h13a . . . 65.9(9)
H1 O1 O13h13a . . 2_656 92.1(9)
H1 O1 H2 2_656 . . 62.7(5)
H1 O1 O13h13a 2_656 . . 92.1(9)
H1 O1 O13h13a 2_656 . 2_656 65.9(9)
H2 O1 O13h13a . . . 66.2(6)
H2 O1 O13h13a . . 2_656 66.2(6)
O13h13a O1 O13h13a . . 2_656 132.3(9)
Zn1 O2 Zn1' . . . 0
Zn1 O2 Fe1 . . . 86.61(7)
Zn1 O2 Fe1' . . . 86.61(7)
Zn1 O2 Fe2 . . . 129.14(11)
Zn1 O2 Fe2' . . . 129.14(11)
Zn1 O2 O1 . . . 172.93(10)
Zn1 O2 O3 . . . 121.06(9)
Zn1 O2 O3 . . 1_565 108.66(9)
Zn1 O2 O4 . . 3_666 50.82(6)
Zn1 O2 O6 . . 3_656 50.78(6)
Zn1 O2 O7 . . 1_565 116.43(9)
Zn1 O2 O9 . . . 87.66(8)
Zn1 O2 O13 . . . 112.19(9)
Zn1 O2 H1 . . . 101(2)
Zn1 O2 H2 . . . 159.8(3)
Zn1 O2 O13h13b . . . 97.5(4)
Zn1' O2 Fe1 . . . 86.61(7)
Zn1' O2 Fe1' . . . 86.61(7)
Zn1' O2 Fe2 . . . 129.14(11)
Zn1' O2 Fe2' . . . 129.14(11)
Zn1' O2 O1 . . . 172.93(10)
Zn1' O2 O3 . . . 121.06(9)
Zn1' O2 O3 . . 1_565 108.66(9)
Zn1' O2 O4 . . 3_666 50.82(6)
Zn1' O2 O6 . . 3_656 50.78(6)
Zn1' O2 O7 . . 1_565 116.43(9)
Zn1' O2 O9 . . . 87.66(8)
Zn1' O2 O13 . . . 112.19(9)
Zn1' O2 H1 . . . 101(2)
Zn1' O2 H2 . . . 159.8(3)
Zn1' O2 O13h13b . . . 97.5(4)
Fe1 O2 Fe1' . . . 0
Fe1 O2 Fe2 . . . 127.15(11)
Fe1 O2 Fe2' . . . 127.15(11)
Fe1 O2 O1 . . . 100.40(8)
Fe1 O2 O3 . . . 88.60(8)
Fe1 O2 O3 . . 1_565 86.70(8)
Fe1 O2 O4 . . 3_666 52.11(7)
Fe1 O2 O6 . . 3_656 51.63(6)
Fe1 O2 O7 . . 1_565 41.93(6)
Fe1 O2 O9 . . . 134.35(10)
Fe1 O2 O13 . . . 158.76(10)
Fe1 O2 H1 . . . 101(2)
Fe1 O2 H2 . . . 99.87(8)
Fe1 O2 O13h13b . . . 156.0(5)
Fe1' O2 Fe2 . . . 127.15(11)
Fe1' O2 Fe2' . . . 127.15(11)
Fe1' O2 O1 . . . 100.40(8)
Fe1' O2 O3 . . . 88.60(8)
Fe1' O2 O3 . . 1_565 86.70(8)
Fe1' O2 O4 . . 3_666 52.11(7)
Fe1' O2 O6 . . 3_656 51.63(6)
Fe1' O2 O7 . . 1_565 41.93(6)
Fe1' O2 O9 . . . 134.35(10)
Fe1' O2 O13 . . . 158.76(10)
Fe1' O2 H1 . . . 101(2)
Fe1' O2 H2 . . . 99.87(8)
Fe1' O2 O13h13b . . . 156.0(5)
Fe2 O2 Fe2' . . . 0
Fe2 O2 O1 . . . 45.24(6)
Fe2 O2 O3 . . . 41.73(6)
Fe2 O2 O3 . . 1_565 109.92(9)
Fe2 O2 O4 . . 3_666 179.11(11)
Fe2 O2 O6 . . 3_656 117.51(10)
Fe2 O2 O7 . . 1_565 113.40(9)
Fe2 O2 O9 . . . 41.54(6)
Fe2 O2 O13 . . . 48.01(6)
Fe2 O2 H1 . . . 107(2)
Fe2 O2 H2 . . . 60.9(3)
Fe2 O2 O13h13b . . . 67.3(4)
Fe2' O2 O1 . . . 45.24(6)
Fe2' O2 O3 . . . 41.73(6)
Fe2' O2 O3 . . 1_565 109.92(9)
Fe2' O2 O4 . . 3_666 179.11(11)
Fe2' O2 O6 . . 3_656 117.51(10)
Fe2' O2 O7 . . 1_565 113.40(9)
Fe2' O2 O9 . . . 41.54(6)
Fe2' O2 O13 . . . 48.01(6)
Fe2' O2 H1 . . . 107(2)
Fe2' O2 H2 . . . 60.9(3)
Fe2' O2 O13h13b . . . 67.3(4)
O1 O2 O3 . . . 58.74(8)
O1 O2 O3 . . 1_565 72.95(9)
O1 O2 O4 . . 3_666 134.88(10)
O1 O2 O6 . . 3_656 133.69(10)
O1 O2 O7 . . 1_565 70.10(7)
O1 O2 O9 . . . 86.76(8)
O1 O2 O13 . . . 61.09(6)
O1 O2 H1 . . . 79(2)
O1 O2 H2 . . . 19.9(3)
O1 O2 O13h13b . . . 76.5(4)
O3 O2 O3 . . 1_565 129.64(9)
O3 O2 O4 . . 3_666 137.38(10)
O3 O2 O6 . . 3_656 81.91(8)
O3 O2 O7 . . 1_565 96.68(8)
O3 O2 O9 . . . 56.81(7)
O3 O2 O13 . . . 89.74(8)
O3 O2 H1 . . . 138(2)
O3 O2 H2 . . . 78.5(3)
O3 O2 O13h13b . . . 108.9(4)
O3 O2 O4 1_565 . 3_666 70.72(8)
O3 O2 O6 1_565 . 3_656 129.63(10)
O3 O2 O7 1_565 . 1_565 50.90(7)
O3 O2 O9 1_565 . . 137.53(9)
O3 O2 O13 1_565 . . 78.12(8)
O3 O2 H1 1_565 . . 17(2)
O3 O2 H2 1_565 . . 53.2(3)
O3 O2 O13h13b 1_565 . . 69.6(5)
O4 O2 O6 3_666 . 3_656 61.69(8)
O4 O2 O7 3_666 . 1_565 66.45(8)
O4 O2 O9 3_666 . . 138.36(10)
O4 O2 O13 3_666 . . 132.88(10)
O4 O2 H1 3_666 . . 74(2)
O4 O2 H2 3_666 . . 119.5(3)
O4 O2 O13h13b 3_666 . . 113.6(4)
O6 O2 O7 3_656 . 1_565 93.54(9)
O6 O2 O9 3_656 . . 91.34(8)
O6 O2 O13 3_656 . . 148.72(10)
O6 O2 H1 3_656 . . 136(2)
O6 O2 H2 3_656 . . 145.77(17)
O6 O2 O13h13b 3_656 . . 144.6(5)
O7 O2 O9 1_565 . . 152.03(10)
O7 O2 O13 1_565 . . 117.43(9)
O7 O2 H1 1_565 . . 67(2)
O7 O2 H2 1_565 . . 61.58(12)
O7 O2 O13h13b 1_565 . . 117.5(6)
O9 O2 O13 . . . 59.43(7)
O9 O2 H1 . . . 125(2)
O9 O2 H2 . . . 100.8(2)
O9 O2 O13h13b . . . 69.6(5)
O13 O2 H1 . . . 67(2)
O13 O2 H2 . . . 59.10(6)
O13 O2 O13h13b . . . 19.7(4)
H1 O2 H2 . . . 59(2)
H1 O2 O13h13b . . . 55(2)
H2 O2 O13h13b . . . 69.1(5)
Fe2 O3 Fe2' . . . 0
Fe2 O3 P2 . . . 130.48(13)
Fe2 O3 P2' . . . 130.48(13)
Fe2 O3 O1 . . . 45.45(5)
Fe2 O3 O2 . . 1_545 126.82(10)
Fe2 O3 O2 . . . 44.16(6)
Fe2 O3 O7 . . . 166.77(12)
Fe2 O3 O9 . . . 44.40(6)
Fe2 O3 O10 . . . 107.82(10)
Fe2 O3 O12 . . . 109.69(10)
Fe2 O3 O12 . . 2_656 45.64(6)
Fe2 O3 H1 . . 1_545 118.5(12)
Fe2 O3 H2 . . 1_545 115.83(18)
Fe2' O3 P2 . . . 130.48(13)
Fe2' O3 P2' . . . 130.48(13)
Fe2' O3 O1 . . . 45.45(5)
Fe2' O3 O2 . . 1_545 126.82(10)
Fe2' O3 O2 . . . 44.16(6)
Fe2' O3 O7 . . . 166.77(12)
Fe2' O3 O9 . . . 44.40(6)
Fe2' O3 O10 . . . 107.82(10)
Fe2' O3 O12 . . . 109.69(10)
Fe2' O3 O12 . . 2_656 45.64(6)
Fe2' O3 H1 . . 1_545 118.5(12)
Fe2' O3 H2 . . 1_545 115.83(18)
P2 O3 P2' . . . 0
P2 O3 O1 . . . 89.54(9)
P2 O3 O2 . . 1_545 102.09(11)
P2 O3 O2 . . . 100.43(10)
P2 O3 O7 . . . 36.41(7)
P2 O3 O9 . . . 159.05(12)
P2 O3 O10 . . . 34.73(7)
P2 O3 O12 . . . 35.14(7)
P2 O3 O12 . . 2_656 137.72(12)
P2 O3 H1 . . 1_545 110.3(12)
P2 O3 H2 . . 1_545 90.85(9)
P2' O3 O1 . . . 89.54(9)
P2' O3 O2 . . 1_545 102.09(11)
P2' O3 O2 . . . 100.43(10)
P2' O3 O7 . . . 36.41(7)
P2' O3 O9 . . . 159.05(12)
P2' O3 O10 . . . 34.73(7)
P2' O3 O12 . . . 35.14(7)
P2' O3 O12 . . 2_656 137.72(12)
P2' O3 H1 . . 1_545 110.3(12)
P2' O3 H2 . . 1_545 90.85(9)
O1 O3 O2 . . 1_545 162.61(9)
O1 O3 O2 . . . 59.06(7)
O1 O3 O7 . . . 123.69(9)
O1 O3 O9 . . . 89.80(7)
O1 O3 O10 . . . 83.96(8)
O1 O3 O12 . . . 64.26(7)
O1 O3 O12 . . 2_656 60.91(6)
O1 O3 H1 . . 1_545 157.2(12)
O1 O3 H2 . . 1_545 104.2(2)
O2 O3 O2 1_545 . . 129.64(9)
O2 O3 O7 1_545 . . 65.88(8)
O2 O3 O9 1_545 . . 83.90(8)
O2 O3 O10 1_545 . . 112.94(9)
O2 O3 O12 1_545 . . 119.59(10)
O2 O3 O12 1_545 . 2_656 102.28(9)
O2 O3 H1 1_545 . 1_545 8.4(12)
O2 O3 H2 1_545 . 1_545 63.3(2)
O2 O3 O7 . . . 126.66(10)
O2 O3 O9 . . . 61.70(7)
O2 O3 O10 . . . 68.16(8)
O2 O3 O12 . . . 104.49(9)
O2 O3 O12 . . 2_656 89.79(8)
O2 O3 H1 . . 1_545 124.5(10)
O2 O3 H2 . . 1_545 159.3(2)
O7 O3 O9 . . . 145.78(10)
O7 O3 O10 . . . 60.16(8)
O7 O3 O12 . . . 60.49(8)
O7 O3 O12 . . 2_656 141.53(10)
O7 O3 H1 . . 1_545 74.2(12)
O7 O3 H2 . . 1_545 71.77(14)
O9 O3 O10 . . . 124.46(10)
O9 O3 O12 . . . 153.72(11)
O9 O3 O12 . . 2_656 57.83(7)
O9 O3 H1 . . 1_545 75.7(11)
O9 O3 H2 . . 1_545 109.60(9)
O10 O3 O12 . . . 60.12(8)
O10 O3 O12 . . 2_656 144.77(10)
O10 O3 H1 . . 1_545 118.7(12)
O10 O3 H2 . . 1_545 125.47(10)
O12 O3 O12 . . 2_656 102.58(9)
O12 O3 H1 . . 1_545 127.3(11)
O12 O3 H2 . . 1_545 75.12(14)
O12 O3 H1 2_656 . 1_545 96.4(12)
O12 O3 H2 2_656 . 1_545 70.41(15)
H1 O3 H2 1_545 . 1_545 65.8(11)
Zn1 O4 Zn1' . . . 0
Zn1 O4 Fe1 . . 3_666 87.00(8)
Zn1 O4 Fe1' . . 3_666 87.00(8)
Zn1 O4 P1 . . . 130.66(12)
Zn1 O4 P1' . . . 130.66(12)
Zn1 O4 O2 . . 3_666 51.55(6)
Zn1 O4 O5 . . 3_666 111.29(9)
Zn1 O4 O6 . . . 127.72(10)
Zn1 O4 O6 . . 1_565 50.25(6)
Zn1 O4 O7 . . 3_656 112.83(9)
Zn1 O4 O8 . . . 151.49(10)
Zn1 O4 O9 . . . 97.95(9)
Zn1 O4 H1 . . 3_666 64.5(8)
Zn1' O4 Fe1 . . 3_666 87.00(8)
Zn1' O4 Fe1' . . 3_666 87.00(8)
Zn1' O4 P1 . . . 130.66(12)
Zn1' O4 P1' . . . 130.66(12)
Zn1' O4 O2 . . 3_666 51.55(6)
Zn1' O4 O5 . . 3_666 111.29(9)
Zn1' O4 O6 . . . 127.72(10)
Zn1' O4 O6 . . 1_565 50.25(6)
Zn1' O4 O7 . . 3_656 112.83(9)
Zn1' O4 O8 . . . 151.49(10)
Zn1' O4 O9 . . . 97.95(9)
Zn1' O4 H1 . . 3_666 64.5(8)
Fe1 O4 Fe1' 3_666 . 3_666 0
Fe1 O4 P1 3_666 . . 135.56(13)
Fe1 O4 P1' 3_666 . . 135.56(13)
Fe1 O4 O2 3_666 . 3_666 51.91(7)
Fe1 O4 O5 3_666 . 3_666 42.31(6)
Fe1 O4 O6 3_666 . . 140.97(11)
Fe1 O4 O6 3_666 . 1_565 50.98(6)
Fe1 O4 O7 3_666 . 3_656 39.82(5)
Fe1 O4 O8 3_666 . . 100.86(9)
Fe1 O4 O9 3_666 . . 142.21(10)
Fe1 O4 H1 3_666 . 3_666 64.6(8)
Fe1' O4 P1 3_666 . . 135.56(13)
Fe1' O4 P1' 3_666 . . 135.56(13)
Fe1' O4 O2 3_666 . 3_666 51.91(7)
Fe1' O4 O5 3_666 . 3_666 42.31(6)
Fe1' O4 O6 3_666 . . 140.97(11)
Fe1' O4 O6 3_666 . 1_565 50.98(6)
Fe1' O4 O7 3_666 . 3_656 39.82(5)
Fe1' O4 O8 3_666 . . 100.86(9)
Fe1' O4 O9 3_666 . . 142.21(10)
Fe1' O4 H1 3_666 . 3_666 64.6(8)
P1 O4 P1' . . . 0
P1 O4 O2 . . 3_666 167.88(13)
P1 O4 O5 . . 3_666 95.74(10)
P1 O4 O6 . . . 35.10(7)
P1 O4 O6 . . 1_565 131.37(11)
P1 O4 O7 . . 3_656 116.35(11)
P1 O4 O8 . . . 34.72(7)
P1 O4 O9 . . . 34.27(7)
P1 O4 H1 . . 3_666 145.8(4)
P1' O4 O2 . . 3_666 167.88(13)
P1' O4 O5 . . 3_666 95.74(10)
P1' O4 O6 . . . 35.10(7)
P1' O4 O6 . . 1_565 131.37(11)
P1' O4 O7 . . 3_656 116.35(11)
P1' O4 O8 . . . 34.72(7)
P1' O4 O9 . . . 34.27(7)
P1' O4 H1 . . 3_666 145.8(4)
O2 O4 O5 3_666 . 3_666 93.57(9)
O2 O4 O6 3_666 . . 132.82(10)
O2 O4 O6 3_666 . 1_565 60.35(8)
O2 O4 O7 3_666 . 3_656 62.09(7)
O2 O4 O8 3_666 . . 150.10(11)
O2 O4 O9 3_666 . . 149.29(11)
O2 O4 H1 3_666 . 3_666 22.3(4)
O5 O4 O6 3_666 . . 119.12(10)
O5 O4 O6 3_666 . 1_565 61.14(8)
O5 O4 O7 3_666 . 3_656 61.06(7)
O5 O4 O8 3_666 . . 62.83(8)
O5 O4 O9 3_666 . . 102.65(9)
O5 O4 H1 3_666 . 3_666 106.3(8)
O6 O4 O6 . . 1_565 164.60(10)
O6 O4 O7 . . 3_656 103.07(9)
O6 O4 O8 . . . 58.41(8)
O6 O4 O9 . . . 59.34(8)
O6 O4 H1 . . 3_666 110.8(4)
O6 O4 O7 1_565 . 3_656 90.42(8)
O6 O4 O8 1_565 . . 115.23(10)
O6 O4 O9 1_565 . . 105.27(9)
O6 O4 H1 1_565 . 3_666 82.6(4)
O7 O4 O8 3_656 . . 89.32(9)
O7 O4 O9 3_656 . . 148.55(10)
O7 O4 H1 3_656 . 3_666 57.5(10)
O8 O4 O9 . . . 59.41(8)
O8 O4 H1 . . 3_666 143.5(9)
O9 O4 H1 . . 3_666 150.0(9)
Fe1 O5 Fe1' . . . 0
Fe1 O5 Fe3 . . . 136.56(12)
Fe1 O5 Fe3' . . . 136.56(12)
Fe1 O5 O4 . . 3_666 47.60(6)
Fe1 O5 O6 . . 3_656 48.97(6)
Fe1 O5 O7 . . 1_565 39.86(6)
Fe1 O5 O8 . . 5_455 159.85(11)
Fe1 O5 O8 . . 3_656 91.15(9)
Fe1 O5 O8 . . 3_666 96.47(9)
Fe1 O5 O10 . . . 43.61(6)
Fe1 O5 O11 . . . 138.98(11)
Fe1 O5 O11 . . 7_566 103.92(9)
Fe1 O5 H3 . . . 107(2)
Fe1 O5 H3 . . 7_556 142.7(5)
Fe1 O5 O11h11a . . 7_556 84.4(5)
Fe1 O5 O11h11b . . 7_566 97.8(7)
Fe1' O5 Fe3 . . . 136.56(12)
Fe1' O5 Fe3' . . . 136.56(12)
Fe1' O5 O4 . . 3_666 47.60(6)
Fe1' O5 O6 . . 3_656 48.97(6)
Fe1' O5 O7 . . 1_565 39.86(6)
Fe1' O5 O8 . . 5_455 159.85(11)
Fe1' O5 O8 . . 3_656 91.15(9)
Fe1' O5 O8 . . 3_666 96.47(9)
Fe1' O5 O10 . . . 43.61(6)
Fe1' O5 O11 . . . 138.98(11)
Fe1' O5 O11 . . 7_566 103.92(9)
Fe1' O5 H3 . . . 107(2)
Fe1' O5 H3 . . 7_556 142.7(5)
Fe1' O5 O11h11a . . 7_556 84.4(5)
Fe1' O5 O11h11b . . 7_566 97.8(7)
Fe3 O5 Fe3' . . . 0
Fe3 O5 O4 . . 3_666 96.35(9)
Fe3 O5 O6 . . 3_656 137.72(10)
Fe3 O5 O7 . . 1_565 107.75(9)
Fe3 O5 O8 . . 5_455 46.65(6)
Fe3 O5 O8 . . 3_656 127.38(10)
Fe3 O5 O8 . . 3_666 43.33(6)
Fe3 O5 O10 . . . 158.50(11)
Fe3 O5 O11 . . . 46.90(6)
Fe3 O5 O11 . . 7_566 46.69(6)
Fe3 O5 H3 . . . 111.2(18)
Fe3 O5 H3 . . 7_556 80.6(5)
Fe3 O5 O11h11a . . 7_556 132.6(4)
Fe3 O5 O11h11b . . 7_566 63.0(5)
Fe3' O5 O4 . . 3_666 96.35(9)
Fe3' O5 O6 . . 3_656 137.72(10)
Fe3' O5 O7 . . 1_565 107.75(9)
Fe3' O5 O8 . . 5_455 46.65(6)
Fe3' O5 O8 . . 3_656 127.38(10)
Fe3' O5 O8 . . 3_666 43.33(6)
Fe3' O5 O10 . . . 158.50(11)
Fe3' O5 O11 . . . 46.90(6)
Fe3' O5 O11 . . 7_566 46.69(6)
Fe3' O5 H3 . . . 111.2(18)
Fe3' O5 H3 . . 7_556 80.6(5)
Fe3' O5 O11h11a . . 7_556 132.6(4)
Fe3' O5 O11h11b . . 7_566 63.0(5)
O4 O5 O6 3_666 . 3_656 56.58(7)
O4 O5 O7 3_666 . 1_565 62.48(7)
O4 O5 O8 3_666 . 5_455 142.98(10)
O4 O5 O8 3_666 . 3_656 107.61(9)
O4 O5 O8 3_666 . 3_666 53.03(7)
O4 O5 O10 3_666 . . 90.74(8)
O4 O5 O11 3_666 . . 95.32(8)
O4 O5 O11 3_666 . 7_566 93.37(8)
O4 O5 H3 3_666 . . 116(2)
O4 O5 H3 3_666 . 7_556 153.5(5)
O4 O5 O11h11a 3_666 . 7_556 130.3(4)
O4 O5 O11h11b 3_666 . 7_566 102.8(7)
O6 O5 O7 3_656 . 1_565 88.75(8)
O6 O5 O8 3_656 . 5_455 147.43(10)
O6 O5 O8 3_656 . 3_656 52.38(7)
O6 O5 O8 3_656 . 3_666 102.84(9)
O6 O5 O10 3_656 . . 62.17(7)
O6 O5 O11 3_656 . . 99.42(8)
O6 O5 O11 3_656 . 7_566 148.01(10)
O6 O5 H3 3_656 . . 65(2)
O6 O5 H3 3_656 . 7_556 109.0(6)
O6 O5 O11h11a 3_656 . 7_556 84.3(5)
O6 O5 O11h11b 3_656 . 7_566 146.8(7)
O7 O5 O8 1_565 . 5_455 122.49(9)
O7 O5 O8 1_565 . 3_656 124.86(9)
O7 O5 O8 1_565 . 3_666 84.98(8)
O7 O5 O10 1_565 . . 58.09(7)
O7 O5 O11 1_565 . . 146.69(10)
O7 O5 O11 1_565 . 7_566 65.41(7)
O7 O5 H3 1_565 . . 140.8(17)
O7 O5 H3 1_565 . 7_556 143.6(5)
O7 O5 O11h11a 1_565 . 7_556 90.2(7)
O7 O5 O11h11b 1_565 . 7_566 58.1(7)
O8 O5 O8 5_455 . 3_656 97.72(9)
O8 O5 O8 5_455 . 3_666 89.98(9)
O8 O5 O10 5_455 . . 124.05(10)
O8 O5 O11 5_455 . . 60.39(7)
O8 O5 O11 5_455 . 7_566 63.52(8)
O8 O5 H3 5_455 . . 83(2)
O8 O5 H3 5_455 . 7_556 40.4(6)
O8 O5 O11h11a 5_455 . 7_556 86.5(4)
O8 O5 O11h11b 5_455 . 7_566 65.0(7)
O8 O5 O8 3_656 . 3_666 135.07(9)
O8 O5 O10 3_656 . . 68.65(7)
O8 O5 O11 3_656 . . 84.01(8)
O8 O5 O11 3_656 . 7_566 159.02(10)
O8 O5 H3 3_656 . . 16(2)
O8 O5 H3 3_656 . 7_556 57.4(6)
O8 O5 O11h11a 3_656 . 7_556 53.4(7)
O8 O5 O11h11b 3_656 . 7_566 145.6(6)
O8 O5 O10 3_666 . . 138.69(10)
O8 O5 O11 3_666 . . 61.75(7)
O8 O5 O11 3_666 . 7_566 58.50(7)
O8 O5 H3 3_666 . . 127.5(12)
O8 O5 H3 3_666 . 7_556 119.6(5)
O8 O5 O11h11a 3_666 . 7_556 171.3(7)
O8 O5 O11h11b 3_666 . 7_566 76.9(5)
O10 O5 O11 . . . 152.54(10)
O10 O5 O11 . . 7_566 112.80(9)
O10 O5 H3 . . . 83.3(15)
O10 O5 H3 . . 7_556 101.7(5)
O10 O5 O11h11a . . 7_556 40.9(5)
O10 O5 O11h11b . . 7_566 95.7(5)
O11 O5 O11 . . 7_566 93.59(8)
O11 O5 H3 . . . 70.0(14)
O11 O5 H3 . . 7_556 63.3(4)
O11 O5 O11h11a . . 7_556 122.6(7)
O11 O5 O11h11b . . 7_566 108.9(6)
O11 O5 H3 7_566 . . 147(2)
O11 O5 H3 7_566 . 7_556 103.0(6)
O11 O5 O11h11a 7_566 . 7_556 112.9(7)
O11 O5 O11h11b 7_566 . 7_566 19.2(5)
H3 O5 H3 . . 7_556 44(3)
H3 O5 O11h11a . . 7_556 59.9(14)
H3 O5 O11h11b . . 7_566 141(2)
H3 O5 O11h11a 7_556 . 7_556 61.5(7)
H3 O5 O11h11b 7_556 . 7_566 99.1(10)
O11h11a O5 O11h11b 7_556 . 7_566 94.4(8)
Zn1 O6 Zn1' 1_545 . 1_545 0
Zn1 O6 Fe1 1_545 . 3_656 85.38(8)
Zn1 O6 Fe1' 1_545 . 3_656 85.38(8)
Zn1 O6 P1 1_545 . . 146.59(13)
Zn1 O6 P1' 1_545 . . 146.59(13)
Zn1 O6 O2 1_545 . 3_656 50.16(6)
Zn1 O6 O4 1_545 . 1_545 48.96(6)
Zn1 O6 O4 1_545 . . 129.62(10)
Zn1 O6 O5 1_545 . 3_656 111.15(9)
Zn1 O6 O8 1_545 . . 168.06(11)
Zn1 O6 O9 1_545 . . 116.16(10)
Zn1 O6 O10 1_545 . 3_656 115.96(9)
Zn1 O6 H1 1_545 . 1_545 53.9(6)
Zn1 O6 H3 1_545 . 3_656 129.1(5)
Zn1 O6 O13h13b 1_545 . 1_545 90.8(6)
Zn1' O6 Fe1 1_545 . 3_656 85.38(8)
Zn1' O6 Fe1' 1_545 . 3_656 85.38(8)
Zn1' O6 P1 1_545 . . 146.59(13)
Zn1' O6 P1' 1_545 . . 146.59(13)
Zn1' O6 O2 1_545 . 3_656 50.16(6)
Zn1' O6 O4 1_545 . 1_545 48.96(6)
Zn1' O6 O4 1_545 . . 129.62(10)
Zn1' O6 O5 1_545 . 3_656 111.15(9)
Zn1' O6 O8 1_545 . . 168.06(11)
Zn1' O6 O9 1_545 . . 116.16(10)
Zn1' O6 O10 1_545 . 3_656 115.96(9)
Zn1' O6 H1 1_545 . 1_545 53.9(6)
Zn1' O6 H3 1_545 . 3_656 129.1(5)
Zn1' O6 O13h13b 1_545 . 1_545 90.8(6)
Fe1 O6 Fe1' 3_656 . 3_656 0
Fe1 O6 P1 3_656 . . 127.39(12)
Fe1 O6 P1' 3_656 . . 127.39(12)
Fe1 O6 O2 3_656 . 3_656 50.64(6)
Fe1 O6 O4 3_656 . 1_545 50.20(6)
Fe1 O6 O4 3_656 . . 116.69(10)
Fe1 O6 O5 3_656 . 3_656 42.85(6)
Fe1 O6 O8 3_656 . . 96.06(9)
Fe1 O6 O9 3_656 . . 155.12(11)
Fe1 O6 O10 3_656 . 3_656 41.85(6)
Fe1 O6 H1 3_656 . 1_545 132.5(4)
Fe1 O6 H3 3_656 . 3_656 60.4(5)
Fe1 O6 O13h13b 3_656 . 1_545 123.6(6)
Fe1' O6 P1 3_656 . . 127.39(12)
Fe1' O6 P1' 3_656 . . 127.39(12)
Fe1' O6 O2 3_656 . 3_656 50.64(6)
Fe1' O6 O4 3_656 . 1_545 50.20(6)
Fe1' O6 O4 3_656 . . 116.69(10)
Fe1' O6 O5 3_656 . 3_656 42.85(6)
Fe1' O6 O8 3_656 . . 96.06(9)
Fe1' O6 O9 3_656 . . 155.12(11)
Fe1' O6 O10 3_656 . 3_656 41.85(6)
Fe1' O6 H1 3_656 . 1_545 132.5(4)
Fe1' O6 H3 3_656 . 3_656 60.4(5)
Fe1' O6 O13h13b 3_656 . 1_545 123.6(6)
P1 O6 P1' . . . 0
P1 O6 O2 . . 3_656 143.38(12)
P1 O6 O4 . . 1_545 156.00(12)
P1 O6 O4 . . . 35.59(7)
P1 O6 O5 . . 3_656 99.53(11)
P1 O6 O8 . . . 35.79(7)
P1 O6 O9 . . . 34.71(7)
P1 O6 O10 . . 3_656 90.87(10)
P1 O6 H1 . . 1_545 97.7(5)
P1 O6 H3 . . 3_656 79.9(5)
P1 O6 O13h13b . . 1_545 76.7(5)
P1' O6 O2 . . 3_656 143.38(12)
P1' O6 O4 . . 1_545 156.00(12)
P1' O6 O4 . . . 35.59(7)
P1' O6 O5 . . 3_656 99.53(11)
P1' O6 O8 . . . 35.79(7)
P1' O6 O9 . . . 34.71(7)
P1' O6 O10 . . 3_656 90.87(10)
P1' O6 H1 . . 1_545 97.7(5)
P1' O6 H3 . . 3_656 79.9(5)
P1' O6 O13h13b . . 1_545 76.7(5)
O2 O6 O4 3_656 . 1_545 57.96(7)
O2 O6 O4 3_656 . . 108.29(9)
O2 O6 O5 3_656 . 3_656 92.87(9)
O2 O6 O8 3_656 . . 138.13(11)
O2 O6 O9 3_656 . . 153.40(11)
O2 O6 O10 3_656 . 3_656 66.59(7)
O2 O6 H1 3_656 . 1_545 102.9(7)
O2 O6 H3 3_656 . 3_656 111.0(5)
O2 O6 O13h13b 3_656 . 1_545 138.3(5)
O4 O6 O4 1_545 . . 164.60(10)
O4 O6 O5 1_545 . 3_656 62.28(8)
O4 O6 O8 1_545 . . 124.16(10)
O4 O6 O9 1_545 . . 135.20(10)
O4 O6 O10 1_545 . 3_656 91.99(8)
O4 O6 H1 1_545 . 1_545 82.7(3)
O4 O6 H3 1_545 . 3_656 80.3(5)
O4 O6 O13h13b 1_545 . 1_545 86.8(4)
O4 O6 O5 . . 3_656 115.27(10)
O4 O6 O8 . . . 60.04(8)
O4 O6 O9 . . . 60.19(8)
O4 O6 O10 . . 3_656 75.03(8)
O4 O6 H1 . . 1_545 108.7(4)
O4 O6 H3 . . 3_656 100.4(5)
O4 O6 O13h13b . . 1_545 108.6(4)
O5 O6 O8 3_656 . . 63.77(8)
O5 O6 O9 3_656 . . 113.70(9)
O5 O6 O10 3_656 . 3_656 58.65(7)
O5 O6 H1 3_656 . 1_545 125.3(6)
O5 O6 H3 3_656 . 3_656 20.0(5)
O5 O6 O13h13b 3_656 . 1_545 88.6(7)
O8 O6 O9 . . . 60.24(8)
O8 O6 O10 . . 3_656 71.55(8)
O8 O6 H1 . . 1_545 118.9(7)
O8 O6 H3 . . 3_656 44.4(5)
O8 O6 O13h13b . . 1_545 78.5(7)
O9 O6 O10 . . 3_656 125.51(10)
O9 O6 H1 . . 1_545 63.5(5)
O9 O6 H3 . . 3_656 95.1(5)
O9 O6 O13h13b . . 1_545 48.8(4)
O10 O6 H1 3_656 . 1_545 169.5(7)
O10 O6 H3 3_656 . 3_656 62.6(4)
O10 O6 O13h13b 3_656 . 1_545 142.8(8)
H1 O6 H3 1_545 . 3_656 124.9(8)
H1 O6 O13h13b 1_545 . 1_545 46.3(11)
H3 O6 O13h13b 3_656 . 1_545 80.6(9)
Fe1 O7 Fe1' 1_545 . 1_545 0
Fe1 O7 P2 1_545 . . 129.81(13)
Fe1 O7 P2' 1_545 . . 129.81(13)
Fe1 O7 O2 1_545 . 1_545 45.85(6)
Fe1 O7 O3 1_545 . . 101.22(10)
Fe1 O7 O4 1_545 . 3_656 43.58(6)
Fe1 O7 O5 1_545 . 1_545 38.98(6)
Fe1 O7 O10 1_545 . 1_545 43.35(6)
Fe1 O7 O10 1_545 . . 114.65(10)
Fe1 O7 O12 1_545 . . 161.77(12)
Fe1 O7 H1 1_545 . 1_545 62.0(7)
Fe1 O7 H2 1_545 . 1_545 100.1(2)
Fe1 O7 O11h11a 1_545 . 7_556 100.0(7)
Fe1 O7 O11h11b 1_545 . 7_556 98.2(4)
Fe1 O7 O13h13a 1_545 . 2_646 129.2(7)
Fe1' O7 P2 1_545 . . 129.81(13)
Fe1' O7 P2' 1_545 . . 129.81(13)
Fe1' O7 O2 1_545 . 1_545 45.85(6)
Fe1' O7 O3 1_545 . . 101.22(10)
Fe1' O7 O4 1_545 . 3_656 43.58(6)
Fe1' O7 O5 1_545 . 1_545 38.98(6)
Fe1' O7 O10 1_545 . 1_545 43.35(6)
Fe1' O7 O10 1_545 . . 114.65(10)
Fe1' O7 O12 1_545 . . 161.77(12)
Fe1' O7 H1 1_545 . 1_545 62.0(7)
Fe1' O7 H2 1_545 . 1_545 100.1(2)
Fe1' O7 O11h11a 1_545 . 7_556 100.0(7)
Fe1' O7 O11h11b 1_545 . 7_556 98.2(4)
Fe1' O7 O13h13a 1_545 . 2_646 129.2(7)
P2 O7 P2' . . . 0
P2 O7 O2 . . 1_545 98.86(11)
P2 O7 O3 . . . 35.83(7)
P2 O7 O4 . . 3_656 87.73(10)
P2 O7 O5 . . 1_545 131.23(11)
P2 O7 O10 . . 1_545 161.68(13)
P2 O7 O10 . . . 35.59(7)
P2 O7 O12 . . . 35.60(7)
P2 O7 H1 . . 1_545 79.2(4)
P2 O7 H2 . . 1_545 76.4(3)
P2 O7 O11h11a . . 7_556 76.7(5)
P2 O7 O11h11b . . 7_556 101.9(5)
P2 O7 O13h13a . . 2_646 89.5(7)
P2' O7 O2 . . 1_545 98.86(11)
P2' O7 O3 . . . 35.83(7)
P2' O7 O4 . . 3_656 87.73(10)
P2' O7 O5 . . 1_545 131.23(11)
P2' O7 O10 . . 1_545 161.68(13)
P2' O7 O10 . . . 35.59(7)
P2' O7 O12 . . . 35.60(7)
P2' O7 H1 . . 1_545 79.2(4)
P2' O7 H2 . . 1_545 76.4(3)
P2' O7 O11h11a . . 7_556 76.7(5)
P2' O7 O11h11b . . 7_556 101.9(5)
P2' O7 O13h13a . . 2_646 89.5(7)
O2 O7 O3 1_545 . . 63.22(8)
O2 O7 O4 1_545 . 3_656 51.46(6)
O2 O7 O5 1_545 . 1_545 84.22(8)
O2 O7 O10 1_545 . 1_545 64.31(7)
O2 O7 O10 1_545 . . 111.40(10)
O2 O7 O12 1_545 . . 117.44(10)
O2 O7 H1 1_545 . 1_545 19.7(4)
O2 O7 H2 1_545 . 1_545 58.05(12)
O2 O7 O11h11a 1_545 . 7_556 130.8(7)
O2 O7 O11h11b 1_545 . 7_556 143.2(4)
O2 O7 O13h13a 1_545 . 2_646 106.6(10)
O3 O7 O4 . . 3_656 69.06(8)
O3 O7 O5 . . 1_545 125.40(10)
O3 O7 O10 . . 1_545 126.39(10)
O3 O7 O10 . . . 60.87(8)
O3 O7 O12 . . . 60.70(8)
O3 O7 H1 . . 1_545 43.6(4)
O3 O7 H2 . . 1_545 55.3(3)
O3 O7 O11h11a . . 7_556 102.8(5)
O3 O7 O11h11b . . 7_556 133.4(5)
O3 O7 O13h13a . . 2_646 96.0(10)
O4 O7 O5 3_656 . 1_545 56.46(7)
O4 O7 O10 3_656 . 1_545 86.82(8)
O4 O7 O10 3_656 . . 73.43(8)
O4 O7 O12 3_656 . . 123.24(10)
O4 O7 H1 3_656 . 1_545 51.3(8)
O4 O7 H2 3_656 . 1_545 103.39(8)
O4 O7 O11h11a 3_656 . 7_556 79.4(7)
O4 O7 O11h11b 3_656 . 7_556 99.3(4)
O4 O7 O13h13a 3_656 . 2_646 156.9(11)
O5 O7 O10 1_545 . 1_545 57.61(7)
O5 O7 O10 1_545 . . 97.93(9)
O5 O7 O12 1_545 . . 153.02(10)
O5 O7 H1 1_545 . 1_545 97.6(8)
O5 O7 H2 1_545 . 1_545 138.3(2)
O5 O7 O11h11a 1_545 . 7_556 65.8(7)
O5 O7 O11h11b 1_545 . 7_556 59.3(4)
O5 O7 O13h13a 1_545 . 2_646 136.5(9)
O10 O7 O10 1_545 . . 154.92(10)
O10 O7 O12 1_545 . . 144.51(10)
O10 O7 H1 1_545 . 1_545 83.8(4)
O10 O7 H2 1_545 . 1_545 87.9(3)
O10 O7 O11h11a 1_545 . 7_556 119.3(6)
O10 O7 O11h11b 1_545 . 7_556 96.2(5)
O10 O7 O13h13a 1_545 . 2_646 88.7(7)
O10 O7 O12 . . . 60.42(8)
O10 O7 H1 . . 1_545 95.2(4)
O10 O7 H2 . . 1_545 111.3(3)
O10 O7 O11h11a . . 7_556 42.9(5)
O10 O7 O11h11b . . 7_556 72.6(5)
O10 O7 O13h13a . . 2_646 115.5(7)
O12 O7 H1 . . 1_545 100.1(6)
O12 O7 H2 . . 1_545 68.4(3)
O12 O7 O11h11a . . 7_556 87.3(7)
O12 O7 O11h11b . . 7_556 96.7(5)
O12 O7 O13h13a . . 2_646 56.1(7)
H1 O7 H2 1_545 . 1_545 52.1(8)
H1 O7 O11h11a 1_545 . 7_556 125.4(9)
H1 O7 O11h11b 1_545 . 7_556 150.7(9)
H1 O7 O13h13a 1_545 . 2_646 105.7(13)
H2 O7 O11h11a 1_545 . 7_556 152.8(6)
H2 O7 O11h11b 1_545 . 7_556 157.1(4)
H2 O7 O13h13a 1_545 . 2_646 53.8(11)
O11h11a O7 O11h11b 7_556 . 7_556 31.7(7)
O11h11a O7 O13h13a 7_556 . 2_646 122.2(12)
O11h11b O7 O13h13a 7_556 . 2_646 103.6(11)
Fe3 O8 Fe3' 5_545 . 5_545 0
Fe3 O8 P1 5_545 . . 140.11(13)
Fe3 O8 P1' 5_545 . . 140.11(13)
Fe3 O8 O4 5_545 . . 107.47(10)
Fe3 O8 O5 5_545 . 5_545 46.67(6)
Fe3 O8 O5 5_545 . 3_656 115.01(10)
Fe3 O8 O5 5_545 . 3_666 43.35(6)
Fe3 O8 O6 5_545 . . 162.02(11)
Fe3 O8 O9 5_545 . . 128.52(11)
Fe3 O8 O11 5_545 . 5_545 48.25(6)
Fe3 O8 O11 5_545 . 3_666 45.37(6)
Fe3 O8 H3 5_545 . 5_545 61.0(5)
Fe3 O8 H3 5_545 . 3_656 111.0(12)
Fe3 O8 O11h11a 5_545 . 5_545 68.0(5)
Fe3 O8 O11h11b 5_545 . 3_666 60.8(6)
Fe3' O8 P1 5_545 . . 140.11(13)
Fe3' O8 P1' 5_545 . . 140.11(13)
Fe3' O8 O4 5_545 . . 107.47(10)
Fe3' O8 O5 5_545 . 5_545 46.67(6)
Fe3' O8 O5 5_545 . 3_656 115.01(10)
Fe3' O8 O5 5_545 . 3_666 43.35(6)
Fe3' O8 O6 5_545 . . 162.02(11)
Fe3' O8 O9 5_545 . . 128.52(11)
Fe3' O8 O11 5_545 . 5_545 48.25(6)
Fe3' O8 O11 5_545 . 3_666 45.37(6)
Fe3' O8 H3 5_545 . 5_545 61.0(5)
Fe3' O8 H3 5_545 . 3_656 111.0(12)
Fe3' O8 O11h11a 5_545 . 5_545 68.0(5)
Fe3' O8 O11h11b 5_545 . 3_666 60.8(6)
P1 O8 P1' . . . 0
P1 O8 O4 . . . 36.28(7)
P1 O8 O5 . . 5_545 163.97(12)
P1 O8 O5 . . 3_656 100.71(11)
P1 O8 O5 . . 3_666 98.50(10)
P1 O8 O6 . . . 36.90(7)
P1 O8 O9 . . . 34.66(7)
P1 O8 O11 . . 5_545 133.24(11)
P1 O8 O11 . . 3_666 111.90(11)
P1 O8 H3 . . 5_545 158.8(5)
P1 O8 H3 . . 3_656 106.6(12)
P1 O8 O11h11a . . 5_545 118.1(5)
P1 O8 O11h11b . . 3_666 107.2(7)
P1' O8 O4 . . . 36.28(7)
P1' O8 O5 . . 5_545 163.97(12)
P1' O8 O5 . . 3_656 100.71(11)
P1' O8 O5 . . 3_666 98.50(10)
P1' O8 O6 . . . 36.90(7)
P1' O8 O9 . . . 34.66(7)
P1' O8 O11 . . 5_545 133.24(11)
P1' O8 O11 . . 3_666 111.90(11)
P1' O8 H3 . . 5_545 158.8(5)
P1' O8 H3 . . 3_656 106.6(12)
P1' O8 O11h11a . . 5_545 118.1(5)
P1' O8 O11h11b . . 3_666 107.2(7)
O4 O8 O5 . . 5_545 154.10(11)
O4 O8 O5 . . 3_656 116.60(9)
O4 O8 O5 . . 3_666 64.14(8)
O4 O8 O6 . . . 61.55(8)
O4 O8 O9 . . . 60.89(8)
O4 O8 O11 . . 5_545 102.71(9)
O4 O8 O11 . . 3_666 101.05(9)
O4 O8 H3 . . 5_545 160.6(4)
O4 O8 H3 . . 3_656 124.7(11)
O4 O8 O11h11a . . 5_545 94.9(5)
O4 O8 O11h11b . . 3_666 108.3(7)
O5 O8 O5 5_545 . 3_656 82.28(8)
O5 O8 O5 5_545 . 3_666 90.02(9)
O5 O8 O6 5_545 . . 143.41(11)
O5 O8 O9 5_545 . . 129.89(10)
O5 O8 O11 5_545 . 5_545 62.78(7)
O5 O8 O11 5_545 . 3_666 61.20(7)
O5 O8 H3 5_545 . 5_545 20.7(5)
O5 O8 H3 5_545 . 3_656 75.0(12)
O5 O8 O11h11a 5_545 . 5_545 77.4(5)
O5 O8 O11h11b 5_545 . 3_666 61.4(7)
O5 O8 O5 3_656 . 3_666 135.07(9)
O5 O8 O6 3_656 . . 63.85(8)
O5 O8 O9 3_656 . . 114.26(10)
O5 O8 O11 3_656 . 5_545 76.35(8)
O5 O8 O11 3_656 . 3_666 142.26(10)
O5 O8 H3 3_656 . 5_545 61.8(5)
O5 O8 H3 3_656 . 3_656 8.2(10)
O5 O8 O11h11a 3_656 . 5_545 63.1(6)
O5 O8 O11h11b 3_656 . 3_666 132.8(6)
O5 O8 O6 3_666 . . 123.36(10)
O5 O8 O9 3_666 . . 104.54(10)
O5 O8 O11 3_666 . 5_545 61.06(7)
O5 O8 O11 3_666 . 3_666 59.25(7)
O5 O8 H3 3_666 . 5_545 102.5(5)
O5 O8 H3 3_666 . 3_656 137.4(8)
O5 O8 O11h11a 3_666 . 5_545 72.0(6)
O5 O8 O11h11b 3_666 . 3_666 77.4(5)
O6 O8 O9 . . . 60.87(8)
O6 O8 O11 . . 5_545 117.53(10)
O6 O8 O11 . . 3_666 146.25(10)
O6 O8 H3 . . 5_545 124.6(5)
O6 O8 H3 . . 3_656 70.0(12)
O6 O8 O11h11a . . 5_545 97.6(5)
O6 O8 O11h11b . . 3_666 134.5(7)
O9 O8 O11 . . 5_545 162.90(11)
O9 O8 O11 . . 3_666 85.50(8)
O9 O8 H3 . . 5_545 138.4(4)
O9 O8 H3 . . 3_656 115.7(10)
O9 O8 O11h11a . . 5_545 152.7(5)
O9 O8 O11h11b . . 3_666 75.3(7)
O11 O8 O11 5_545 . 3_666 93.61(8)
O11 O8 H3 5_545 . 5_545 57.9(4)
O11 O8 H3 5_545 . 3_656 76.8(9)
O11 O8 O11h11a 5_545 . 5_545 20.0(5)
O11 O8 O11h11b 5_545 . 3_666 108.0(7)
O11 O8 H3 3_666 . 5_545 81.9(5)
O11 O8 H3 3_666 . 3_656 134.2(11)
O11 O8 O11h11a 3_666 . 5_545 113.3(6)
O11 O8 O11h11b 3_666 . 3_666 18.6(5)
H3 O8 H3 5_545 . 3_656 54.9(13)
H3 O8 O11h11a 5_545 . 5_545 66.7(7)
H3 O8 O11h11b 5_545 . 3_666 80.5(9)
H3 O8 O11h11a 3_656 . 5_545 65.9(9)
H3 O8 O11h11b 3_656 . 3_666 124.7(11)
O11h11a O8 O11h11b 5_545 . 3_666 127.9(9)
Fe2 O9 Fe2' . . . 0
Fe2 O9 P1 . . . 150.47(13)
Fe2 O9 P1' . . . 150.47(13)
Fe2 O9 O2 . . . 44.03(6)
Fe2 O9 O3 . . . 44.48(6)
Fe2 O9 O4 . . . 115.65(10)
Fe2 O9 O6 . . . 141.66(11)
Fe2 O9 O8 . . . 156.79(12)
Fe2 O9 O12 . . 2_656 48.17(6)
Fe2 O9 O13 . . . 47.80(6)
Fe2 O9 H1 . . 1_545 83.0(7)
Fe2 O9 O13h13b . . 1_545 102.8(7)
Fe2 O9 O14h14a . . 3_666 74.4(6)
Fe2' O9 P1 . . . 150.47(13)
Fe2' O9 P1' . . . 150.47(13)
Fe2' O9 O2 . . . 44.03(6)
Fe2' O9 O3 . . . 44.48(6)
Fe2' O9 O4 . . . 115.65(10)
Fe2' O9 O6 . . . 141.66(11)
Fe2' O9 O8 . . . 156.79(12)
Fe2' O9 O12 . . 2_656 48.17(6)
Fe2' O9 O13 . . . 47.80(6)
Fe2' O9 H1 . . 1_545 83.0(7)
Fe2' O9 O13h13b . . 1_545 102.8(7)
Fe2' O9 O14h14a . . 3_666 74.4(6)
P1 O9 P1' . . . 0
P1 O9 O2 . . . 106.49(10)
P1 O9 O3 . . . 128.55(12)
P1 O9 O4 . . . 35.46(7)
P1 O9 O6 . . . 35.43(7)
P1 O9 O8 . . . 34.33(7)
P1 O9 O12 . . 2_656 161.34(13)
P1 O9 O13 . . . 125.82(12)
P1 O9 H1 . . 1_545 101.1(7)
P1 O9 O13h13b . . 1_545 102.4(6)
P1 O9 O14h14a . . 3_666 129.0(6)
P1' O9 O2 . . . 106.49(10)
P1' O9 O3 . . . 128.55(12)
P1' O9 O4 . . . 35.46(7)
P1' O9 O6 . . . 35.43(7)
P1' O9 O8 . . . 34.33(7)
P1' O9 O12 . . 2_656 161.34(13)
P1' O9 O13 . . . 125.82(12)
P1' O9 H1 . . 1_545 101.1(7)
P1' O9 O13h13b . . 1_545 102.4(6)
P1' O9 O14h14a . . 3_666 129.0(6)
O2 O9 O3 . . . 61.49(7)
O2 O9 O4 . . . 71.83(8)
O2 O9 O6 . . . 113.80(9)
O2 O9 O8 . . . 127.30(10)
O2 O9 O12 . . 2_656 92.08(8)
O2 O9 O13 . . . 58.94(7)
O2 O9 H1 . . 1_545 94.5(6)
O2 O9 O13h13b . . 1_545 139.3(9)
O2 O9 O14h14a . . 3_666 109.7(6)
O3 O9 O4 . . . 114.85(10)
O3 O9 O6 . . . 99.74(9)
O3 O9 O8 . . . 158.37(11)
O3 O9 O12 . . 2_656 62.13(7)
O3 O9 O13 . . . 92.28(8)
O3 O9 H1 . . 1_545 39.4(7)
O3 O9 O13h13b . . 1_545 78.2(10)
O3 O9 O14h14a . . 3_666 100.2(6)
O4 O9 O6 . . . 60.48(8)
O4 O9 O8 . . . 59.70(8)
O4 O9 O12 . . 2_656 161.43(11)
O4 O9 O13 . . . 100.32(9)
O4 O9 H1 . . 1_545 111.0(7)
O4 O9 O13h13b . . 1_545 136.0(5)
O4 O9 O14h14a . . 3_666 138.4(6)
O6 O9 O8 . . . 58.88(8)
O6 O9 O12 . . 2_656 137.12(11)
O6 O9 O13 . . . 160.31(10)
O6 O9 H1 . . 1_545 66.2(7)
O6 O9 O13h13b . . 1_545 76.2(5)
O6 O9 O14h14a . . 3_666 136.5(6)
O8 O9 O12 . . 2_656 130.22(10)
O8 O9 O13 . . . 109.15(10)
O8 O9 H1 . . 1_545 120.2(7)
O8 O9 O13h13b . . 1_545 92.3(8)
O8 O9 O14h14a . . 3_666 94.7(6)
O12 O9 O13 2_656 . . 62.49(7)
O12 O9 H1 2_656 . 1_545 78.8(7)
O12 O9 O13h13b 2_656 . 1_545 62.6(5)
O12 O9 O14h14a 2_656 . 3_666 38.2(6)
O13 O9 H1 . . 1_545 129.9(7)
O13 O9 O13h13b . . 1_545 121.9(5)
O13 O9 O14h14a . . 3_666 54.7(7)
H1 O9 O13h13b 1_545 . 1_545 51.7(12)
H1 O9 O14h14a 1_545 . 3_666 110.3(10)
O13h13b O9 O14h14a 1_545 . 3_666 70.7(10)
Fe1 O10 Fe1' . . . 0
Fe1 O10 P2 . . . 136.29(13)
Fe1 O10 P2' . . . 136.29(13)
Fe1 O10 O3 . . . 103.68(10)
Fe1 O10 O5 . . . 43.08(6)
Fe1 O10 O6 . . 3_656 47.12(6)
Fe1 O10 O7 . . . 153.77(12)
Fe1 O10 O7 . . 1_565 43.84(6)
Fe1 O10 O11 . . 7_556 117.45(9)
Fe1 O10 O12 . . . 131.58(11)
Fe1 O10 H3 . . . 56.0(6)
Fe1 O10 O11h11a . . 7_556 112.6(9)
Fe1 O10 O14h14a . . 4_565 128.9(7)
Fe1' O10 P2 . . . 136.29(13)
Fe1' O10 P2' . . . 136.29(13)
Fe1' O10 O3 . . . 103.68(10)
Fe1' O10 O5 . . . 43.08(6)
Fe1' O10 O6 . . 3_656 47.12(6)
Fe1' O10 O7 . . . 153.77(12)
Fe1' O10 O7 . . 1_565 43.84(6)
Fe1' O10 O11 . . 7_556 117.45(9)
Fe1' O10 O12 . . . 131.58(11)
Fe1' O10 H3 . . . 56.0(6)
Fe1' O10 O11h11a . . 7_556 112.6(9)
Fe1' O10 O14h14a . . 4_565 128.9(7)
P2 O10 P2' . . . 0
P2 O10 O3 . . . 34.25(7)
P2 O10 O5 . . . 172.08(13)
P2 O10 O6 . . 3_656 113.96(11)
P2 O10 O7 . . . 35.67(7)
P2 O10 O7 . . 1_565 121.51(11)
P2 O10 O11 . . 7_556 104.22(11)
P2 O10 O12 . . . 35.24(7)
P2 O10 H3 . . . 153.5(4)
P2 O10 O11h11a . . 7_556 109.4(9)
P2 O10 O14h14a . . 4_565 69.0(6)
P2' O10 O3 . . . 34.25(7)
P2' O10 O5 . . . 172.08(13)
P2' O10 O6 . . 3_656 113.96(11)
P2' O10 O7 . . . 35.67(7)
P2' O10 O7 . . 1_565 121.51(11)
P2' O10 O11 . . 7_556 104.22(11)
P2' O10 O12 . . . 35.24(7)
P2' O10 H3 . . . 153.5(4)
P2' O10 O11h11a . . 7_556 109.4(9)
P2' O10 O14h14a . . 4_565 69.0(6)
O3 O10 O5 . . . 141.19(10)
O3 O10 O6 . . 3_656 83.80(8)
O3 O10 O7 . . . 58.97(8)
O3 O10 O7 . . 1_565 108.50(9)
O3 O10 O11 . . 7_556 128.65(10)
O3 O10 O12 . . . 59.94(8)
O3 O10 H3 . . . 135.7(7)
O3 O10 O11h11a . . 7_556 133.6(7)
O3 O10 O14h14a . . 4_565 98.3(5)
O5 O10 O6 . . 3_656 59.18(7)
O5 O10 O7 . . . 139.75(10)
O5 O10 O7 . . 1_565 64.30(7)
O5 O10 O11 . . 7_556 74.70(8)
O5 O10 O12 . . . 152.68(11)
O5 O10 H3 . . . 19.6(4)
O5 O10 O11h11a . . 7_556 69.7(9)
O5 O10 O14h14a . . 4_565 118.0(5)
O6 O10 O7 3_656 . . 108.15(9)
O6 O10 O7 3_656 . 1_565 90.55(8)
O6 O10 O11 3_656 . 7_556 101.91(8)
O6 O10 O12 3_656 . . 143.20(10)
O6 O10 H3 3_656 . . 52.9(8)
O6 O10 O11h11a 3_656 . 7_556 100.1(11)
O6 O10 O14h14a 3_656 . 4_565 176.0(7)
O7 O10 O7 . . 1_565 154.92(10)
O7 O10 O11 . . 7_556 71.11(8)
O7 O10 O12 . . . 60.03(8)
O7 O10 H3 . . . 120.7(4)
O7 O10 O11h11a . . 7_556 76.3(8)
O7 O10 O14h14a . . 4_565 75.8(7)
O7 O10 O11 1_565 . 7_556 122.25(9)
O7 O10 O12 1_565 . . 94.98(9)
O7 O10 H3 1_565 . . 83.8(4)
O7 O10 O11h11a 1_565 . 7_556 117.6(8)
O7 O10 O14h14a 1_565 . 4_565 85.6(7)
O11 O10 O12 7_556 . . 105.58(9)
O11 O10 H3 7_556 . . 62.5(7)
O11 O10 O11h11a 7_556 . 7_556 5.2(8)
O11 O10 O14h14a 7_556 . 4_565 79.5(5)
O12 O10 H3 . . . 163.8(8)
O12 O10 O11h11a . . 7_556 109.2(11)
O12 O10 O14h14a . . 4_565 38.5(5)
H3 O10 O11h11a . . 7_556 58.2(12)
H3 O10 O14h14a . . 4_565 125.5(9)
O11h11a O10 O14h14a 7_556 . 4_565 81.0(12)
Fe3 O11 Fe3' . . . 0
Fe3 O11 O5 . . . 43.30(6)
Fe3 O11 O5 . . 7_566 43.11(6)
Fe3 O11 O8 . . 5_455 44.46(6)
Fe3 O11 O8 . . 3_666 41.92(6)
Fe3 O11 O10 . . 7_556 110.21(9)
Fe3 O11 O14 . . . 124.74(11)
Fe3 O11 H3 . . . 61.3(5)
Fe3 O11 H3 . . 7_556 75.5(4)
Fe3 O11 O11h11a . . . 110(2)
Fe3 O11 O11h11b . . . 118.3(14)
Fe3' O11 O5 . . . 43.30(6)
Fe3' O11 O5 . . 7_566 43.11(6)
Fe3' O11 O8 . . 5_455 44.46(6)
Fe3' O11 O8 . . 3_666 41.92(6)
Fe3' O11 O10 . . 7_556 110.21(9)
Fe3' O11 O14 . . . 124.74(11)
Fe3' O11 H3 . . . 61.3(5)
Fe3' O11 H3 . . 7_556 75.5(4)
Fe3' O11 O11h11a . . . 110(2)
Fe3' O11 O11h11b . . . 118.3(14)
O5 O11 O5 . . 7_566 86.41(8)
O5 O11 O8 . . 5_455 56.82(7)
O5 O11 O8 . . 3_666 59.00(7)
O5 O11 O10 . . 7_556 116.18(9)
O5 O11 O14 . . . 144.20(11)
O5 O11 H3 . . . 20.0(4)
O5 O11 H3 . . 7_556 58.7(6)
O5 O11 O11h11a . . . 108(2)
O5 O11 O11h11b . . . 143(2)
O5 O11 O8 7_566 . 5_455 60.44(7)
O5 O11 O8 7_566 . 3_666 55.28(7)
O5 O11 O10 7_566 . 7_556 93.62(8)
O5 O11 O14 7_566 . . 91.21(10)
O5 O11 H3 7_566 . . 103.7(5)
O5 O11 H3 7_566 . 7_556 98.9(5)
O5 O11 O11h11a 7_566 . . 100.7(17)
O5 O11 O11h11b 7_566 . . 84.1(17)
O8 O11 O8 5_455 . 3_666 86.39(8)
O8 O11 O10 5_455 . 7_556 68.33(7)
O8 O11 O14 5_455 . . 147.00(11)
O8 O11 H3 5_455 . . 60.2(8)
O8 O11 H3 5_455 . 7_556 38.7(5)
O8 O11 O11h11a 5_455 . . 66(2)
O8 O11 O11h11b 5_455 . . 141(2)
O8 O11 O10 3_666 . 7_556 147.62(10)
O8 O11 O14 3_666 . . 90.69(10)
O8 O11 H3 3_666 . . 77.8(5)
O8 O11 H3 3_666 . 7_556 112.9(4)
O8 O11 O11h11a 3_666 . . 151(2)
O8 O11 O11h11b 3_666 . . 86.4(17)
O10 O11 O14 7_556 . . 99.61(9)
O10 O11 H3 7_556 . . 104.6(8)
O10 O11 H3 7_556 . 7_556 58.4(6)
O10 O11 O11h11a 7_556 . . 10.9(16)
O10 O11 O11h11b 7_556 . . 100(2)
O14 O11 H3 . . . 150.5(9)
O14 O11 H3 . . 7_556 156.1(5)
O14 O11 O11h11a . . . 107(2)
O14 O11 O11h11b . . . 7.1(17)
H3 O11 H3 . . 7_556 46.7(11)
H3 O11 O11h11a . . . 95(2)
H3 O11 O11h11b . . . 153(3)
H3 O11 O11h11a 7_556 . . 50(2)
H3 O11 O11h11b 7_556 . . 159(2)
O11h11a O11 O11h11b . . . 109(3)
Fe2 O12 Fe2' 2_656 . 2_656 0
Fe2 O12 P2 2_656 . . 130.41(13)
Fe2 O12 P2' 2_656 . . 130.41(13)
Fe2 O12 O1 2_656 . . 44.51(4)
Fe2 O12 O3 2_656 . . 99.18(9)
Fe2 O12 O3 2_656 . 2_656 43.37(6)
Fe2 O12 O7 2_656 . . 154.17(11)
Fe2 O12 O9 2_656 . 2_656 45.61(6)
Fe2 O12 O10 2_656 . . 123.94(11)
Fe2 O12 O13 2_656 . 2_646 106.53(9)
Fe2 O12 O13 2_656 . 2_656 47.05(6)
Fe2 O12 O14 2_656 . 4_565 106.12(11)
Fe2 O12 O13h13a 2_656 . 2_646 120.0(7)
Fe2 O12 O13h13b 2_656 . 2_646 91.1(6)
Fe2 O12 O14h14a 2_656 . 4_565 105.2(11)
Fe2' O12 P2 2_656 . . 130.41(13)
Fe2' O12 P2' 2_656 . . 130.41(13)
Fe2' O12 O1 2_656 . . 44.51(4)
Fe2' O12 O3 2_656 . . 99.18(9)
Fe2' O12 O3 2_656 . 2_656 43.37(6)
Fe2' O12 O7 2_656 . . 154.17(11)
Fe2' O12 O9 2_656 . 2_656 45.61(6)
Fe2' O12 O10 2_656 . . 123.94(11)
Fe2' O12 O13 2_656 . 2_646 106.53(9)
Fe2' O12 O13 2_656 . 2_656 47.05(6)
Fe2' O12 O14 2_656 . 4_565 106.12(11)
Fe2' O12 O13h13a 2_656 . 2_646 120.0(7)
Fe2' O12 O13h13b 2_656 . 2_646 91.1(6)
Fe2' O12 O14h14a 2_656 . 4_565 105.2(11)
P2 O12 P2' . . . 0
P2 O12 O1 . . . 87.28(9)
P2 O12 O3 . . . 34.39(7)
P2 O12 O3 . . 2_656 108.89(11)
P2 O12 O7 . . . 35.41(7)
P2 O12 O9 . . 2_656 168.03(13)
P2 O12 O10 . . . 34.97(7)
P2 O12 O13 . . 2_646 103.28(10)
P2 O12 O13 . . 2_656 126.43(11)
P2 O12 O14 . . 4_565 111.95(13)
P2 O12 O13h13a . . 2_646 87.9(5)
P2 O12 O13h13b . . 2_646 122.7(5)
P2 O12 O14h14a . . 4_565 111.6(11)
P2' O12 O1 . . . 87.28(9)
P2' O12 O3 . . . 34.39(7)
P2' O12 O3 . . 2_656 108.89(11)
P2' O12 O7 . . . 35.41(7)
P2' O12 O9 . . 2_656 168.03(13)
P2' O12 O10 . . . 34.97(7)
P2' O12 O13 . . 2_646 103.28(10)
P2' O12 O13 . . 2_656 126.43(11)
P2' O12 O14 . . 4_565 111.95(13)
P2' O12 O13h13a . . 2_646 87.9(5)
P2' O12 O13h13b . . 2_646 122.7(5)
P2' O12 O14h14a . . 4_565 111.6(11)
O1 O12 O3 . . . 62.39(7)
O1 O12 O3 . . 2_656 59.27(7)
O1 O12 O7 . . . 120.21(9)
O1 O12 O9 . . 2_656 90.11(7)
O1 O12 O10 . . . 82.93(8)
O1 O12 O13 . . 2_646 137.00(9)
O1 O12 O13 . . 2_656 60.09(7)
O1 O12 O14 . . 4_565 123.66(11)
O1 O12 O13h13a . . 2_646 140.5(10)
O1 O12 O13h13b . . 2_646 130.0(8)
O1 O12 O14h14a . . 4_565 121.7(11)
O3 O12 O3 . . 2_656 75.57(8)
O3 O12 O7 . . . 58.81(8)
O3 O12 O9 . . 2_656 135.47(10)
O3 O12 O10 . . . 59.94(8)
O3 O12 O13 . . 2_646 104.63(9)
O3 O12 O13 . . 2_656 119.49(10)
O3 O12 O14 . . 4_565 144.90(12)
O3 O12 O13h13a . . 2_646 93.6(8)
O3 O12 O13h13b . . 2_646 119.7(7)
O3 O12 O14h14a . . 4_565 144.1(12)
O3 O12 O7 2_656 . . 112.95(10)
O3 O12 O9 2_656 . 2_656 60.04(7)
O3 O12 O10 2_656 . . 131.79(10)
O3 O12 O13 2_656 . 2_646 78.01(8)
O3 O12 O13 2_656 . 2_656 90.42(8)
O3 O12 O14 2_656 . 4_565 139.13(11)
O3 O12 O13h13a 2_656 . 2_646 85.6(9)
O3 O12 O13h13b 2_656 . 2_646 72.6(9)
O3 O12 O14h14a 2_656 . 4_565 139.5(11)
O7 O12 O9 . . 2_656 141.29(11)
O7 O12 O10 . . . 59.55(8)
O7 O12 O13 . . 2_646 70.30(8)
O7 O12 O13 . . 2_656 153.35(10)
O7 O12 O14 . . 4_565 99.62(11)
O7 O12 O13h13a . . 2_646 54.6(5)
O7 O12 O13h13b . . 2_646 89.4(5)
O7 O12 O14h14a . . 4_565 100.6(11)
O9 O12 O10 2_656 . . 155.89(11)
O9 O12 O13 2_656 . 2_646 71.04(8)
O9 O12 O13 2_656 . 2_656 61.23(7)
O9 O12 O14 2_656 . 4_565 79.13(10)
O9 O12 O13h13a 2_656 . 2_646 86.7(5)
O9 O12 O13h13b 2_656 . 2_646 51.9(4)
O9 O12 O14h14a 2_656 . 4_565 79.6(12)
O10 O12 O13 . . 2_646 128.28(10)
O10 O12 O13 . . 2_656 95.61(9)
O10 O12 O14 . . 4_565 85.59(11)
O10 O12 O13h13a . . 2_646 113.2(5)
O10 O12 O13h13b . . 2_646 145.0(6)
O10 O12 O14h14a . . 4_565 84.5(12)
O13 O12 O13 2_646 . 2_656 129.87(9)
O13 O12 O14 2_646 . 4_565 91.19(10)
O13 O12 O13h13a 2_646 . 2_646 15.7(5)
O13 O12 O13h13b 2_646 . 2_646 19.4(4)
O13 O12 O14h14a 2_646 . 4_565 93.3(11)
O13 O12 O14 2_656 . 4_565 66.54(9)
O13 O12 O13h13a 2_656 . 2_646 144.5(6)
O13 O12 O13h13b 2_656 . 2_646 110.6(5)
O13 O12 O14h14a 2_656 . 4_565 64.9(11)
O14 O12 O13h13a 4_565 . 2_646 94.4(10)
O14 O12 O13h13b 4_565 . 2_646 84.2(9)
O14 O12 O14h14a 4_565 . 4_565 2.1(11)
O13h13a O12 O13h13b 2_646 . 2_646 35.0(6)
O13h13a O12 O14h14a 2_646 . 4_565 96.5(15)
O13h13b O12 O14h14a 2_646 . 4_565 86.1(14)
Fe2 O13 Fe2' . . . 0
Fe2 O13 O1 . . . 44.14(7)
Fe2 O13 O2 . . . 45.61(6)
Fe2 O13 O9 . . . 42.81(6)
Fe2 O13 O12 . . 2_656 44.44(6)
Fe2 O13 O12 . . 2_666 127.11(10)
Fe2 O13 H1 . . . 63.0(5)
Fe2 O13 H2 . . . 61.4(3)
Fe2 O13 O13h13a . . . 109(2)
Fe2 O13 O13h13b . . . 123(2)
Fe2 O13 O14h14a . . 3_666 79.5(6)
Fe2' O13 O1 . . . 44.14(7)
Fe2' O13 O2 . . . 45.61(6)
Fe2' O13 O9 . . . 42.81(6)
Fe2' O13 O12 . . 2_656 44.44(6)
Fe2' O13 O12 . . 2_666 127.11(10)
Fe2' O13 H1 . . . 63.0(5)
Fe2' O13 H2 . . . 61.4(3)
Fe2' O13 O13h13a . . . 109(2)
Fe2' O13 O13h13b . . . 123(2)
Fe2' O13 O14h14a . . 3_666 79.5(6)
O1 O13 O2 . . . 59.16(6)
O1 O13 O9 . . . 86.91(9)
O1 O13 O12 . . 2_656 59.47(8)
O1 O13 O12 . . 2_666 85.21(9)
O1 O13 H1 . . . 61.2(8)
O1 O13 H2 . . . 19.9(3)
O1 O13 O13h13a . . . 68(2)
O1 O13 O13h13b . . . 122(2)
O1 O13 O14h14a . . 3_666 96.9(6)
O2 O13 O9 . . . 61.63(7)
O2 O13 O12 . . 2_656 90.05(8)
O2 O13 O12 . . 2_666 101.58(9)
O2 O13 H1 . . . 20.4(4)
O2 O13 H2 . . . 60.96(8)
O2 O13 O13h13a . . . 117(2)
O2 O13 O13h13b . . . 78(2)
O2 O13 O14h14a . . 3_666 122.1(6)
O9 O13 O12 . . 2_656 56.28(7)
O9 O13 O12 . . 2_666 163.14(10)
O9 O13 H1 . . . 81.5(5)
O9 O13 H2 . . . 103.7(3)
O9 O13 O13h13a . . . 146.4(17)
O9 O13 O13h13b . . . 106.8(12)
O9 O13 O14h14a . . 3_666 65.6(7)
O12 O13 O12 2_656 . 2_666 129.87(9)
O12 O13 H1 2_656 . . 106.3(5)
O12 O13 H2 2_656 . . 78.3(3)
O12 O13 O13h13a 2_656 . . 90.9(15)
O12 O13 O13h13b 2_656 . . 162.9(13)
O12 O13 O14h14a 2_656 . 3_666 39.4(6)
O12 O13 H1 2_666 . . 81.6(5)
O12 O13 H2 2_666 . . 66.3(3)
O12 O13 O13h13a 2_666 . . 40.3(15)
O12 O13 O13h13b 2_666 . . 65.5(13)
O12 O13 O14h14a 2_666 . 3_666 130.2(8)
H1 O13 H2 . . . 54.9(9)
H1 O13 O13h13a . . . 103(2)
H1 O13 O13h13b . . . 66(3)
H1 O13 O14h14a . . 3_666 141.9(7)
H2 O13 O13h13a . . . 58(3)
H2 O13 O13h13b . . . 106(2)
H2 O13 O14h14a . . 3_666 113.4(7)
O13h13a O13 O13h13b . . . 105.4(19)
O13h13a O13 O14h14a . . 3_666 95(2)
O13h13b O13 O14h14a . . 3_666 141(2)
O11 O14 O12 . . 4_564 115.81(11)
O11 O14 O14 . . 6_545 83.39(12)
O11 O14 O14 . . 6_555 140.82(14)
O11 O14 O11h11b . . . 3.8(9)
O11 O14 O14h14a . . . 115(2)
O11 O14 O14h14b . . . 123(2)
O11 O14 O14h14b . . 6_545 90.1(10)
O12 O14 O14 4_564 . 6_545 110.36(12)
O12 O14 O14 4_564 . 6_555 87.03(10)
O12 O14 O11h11b 4_564 . . 117.0(13)
O12 O14 O14h14a 4_564 . . 4(2)
O12 O14 O14h14b 4_564 . . 98(2)
O12 O14 O14h14b 4_564 . 6_545 104.1(11)
O14 O14 O14 6_545 . 6_555 119.73(15)
O14 O14 O11h11b 6_545 . . 86.4(8)
O14 O14 O14h14a 6_545 . . 106(2)
O14 O14 O14h14b 6_545 . . 126(2)
O14 O14 O14h14b 6_545 . 6_545 7.7(11)
O14 O14 O11h11b 6_555 . . 137.1(10)
O14 O14 O14h14a 6_555 . . 90(2)
O14 O14 O14h14b 6_555 . . 17(2)
O14 O14 O14h14b 6_555 . 6_545 116.0(9)
O11h11b O14 O14h14a . . . 116(3)
O11h11b O14 O14h14b . . . 120(3)
O11h11b O14 O14h14b . . 6_545 93.3(13)
O14h14a O14 O14h14b . . . 102(3)
O14h14a O14 O14h14b . . 6_545 100(3)
O14h14b O14 O14h14b . . 6_545 125(2)
Zn1 H1 Zn1' . . . 0
Zn1 H1 Fe1 . . . 70.8(10)
Zn1 H1 Fe1' . . . 70.8(10)
Zn1 H1 Fe2 . . . 96.7(9)
Zn1 H1 Fe2' . . . 96.7(9)
Zn1 H1 P2 . . 1_565 126.0(14)
Zn1 H1 P2' . . 1_565 126.0(14)
Zn1 H1 O1 . . . 136.3(6)
Zn1 H1 O2 . . . 55.9(19)
Zn1 H1 O3 . . 1_565 133.0(14)
Zn1 H1 O4 . . 3_666 48.9(7)
Zn1 H1 O6 . . 1_565 43.5(6)
Zn1 H1 O7 . . 1_565 111.6(14)
Zn1 H1 O9 . . 1_565 93.0(12)
Zn1 H1 O13 . . . 107.7(14)
Zn1 H1 H2 . . . 156.7(8)
Zn1 H1 O13h13a . . . 125.4(16)
Zn1 H1 O13h13b . . . 99.6(16)
Zn1' H1 Fe1 . . . 70.8(10)
Zn1' H1 Fe1' . . . 70.8(10)
Zn1' H1 Fe2 . . . 96.7(9)
Zn1' H1 Fe2' . . . 96.7(9)
Zn1' H1 P2 . . 1_565 126.0(14)
Zn1' H1 P2' . . 1_565 126.0(14)
Zn1' H1 O1 . . . 136.3(6)
Zn1' H1 O2 . . . 55.9(19)
Zn1' H1 O3 . . 1_565 133.0(14)
Zn1' H1 O4 . . 3_666 48.9(7)
Zn1' H1 O6 . . 1_565 43.5(6)
Zn1' H1 O7 . . 1_565 111.6(14)
Zn1' H1 O9 . . 1_565 93.0(12)
Zn1' H1 O13 . . . 107.7(14)
Zn1' H1 H2 . . . 156.7(8)
Zn1' H1 O13h13a . . . 125.4(16)
Zn1' H1 O13h13b . . . 99.6(16)
Fe1 H1 Fe1' . . . 0
Fe1 H1 Fe2 . . . 95.8(8)
Fe1 H1 Fe2' . . . 95.8(8)
Fe1 H1 P2 . . 1_565 72.8(10)
Fe1 H1 P2' . . 1_565 72.8(10)
Fe1 H1 O1 . . . 91.9(11)
Fe1 H1 O2 . . . 56(2)
Fe1 H1 O3 . . 1_565 101.9(16)
Fe1 H1 O4 . . 3_666 50.0(8)
Fe1 H1 O6 . . 1_565 110.9(13)
Fe1 H1 O7 . . 1_565 44.1(7)
Fe1 H1 O9 . . 1_565 143.4(12)
Fe1 H1 O13 . . . 144.5(8)
Fe1 H1 H2 . . . 100.3(14)
Fe1 H1 O13h13a . . . 145.7(13)
Fe1 H1 O13h13b . . . 161.1(11)
Fe1' H1 Fe2 . . . 95.8(8)
Fe1' H1 Fe2' . . . 95.8(8)
Fe1' H1 P2 . . 1_565 72.8(10)
Fe1' H1 P2' . . 1_565 72.8(10)
Fe1' H1 O1 . . . 91.9(11)
Fe1' H1 O2 . . . 56(2)
Fe1' H1 O3 . . 1_565 101.9(16)
Fe1' H1 O4 . . 3_666 50.0(8)
Fe1' H1 O6 . . 1_565 110.9(13)
Fe1' H1 O7 . . 1_565 44.1(7)
Fe1' H1 O9 . . 1_565 143.4(12)
Fe1' H1 O13 . . . 144.5(8)
Fe1' H1 H2 . . . 100.3(14)
Fe1' H1 O13h13a . . . 145.7(13)
Fe1' H1 O13h13b . . . 161.1(11)
Fe2 H1 Fe2' . . . 0
Fe2 H1 P2 . . 1_565 125.5(15)
Fe2 H1 P2' . . 1_565 125.5(15)
Fe2 H1 O1 . . . 43.9(5)
Fe2 H1 O2 . . . 50.9(14)
Fe2 H1 O3 . . 1_565 130.3(18)
Fe2 H1 O4 . . 3_666 134.7(11)
Fe2 H1 O6 . . 1_565 108.3(13)
Fe2 H1 O7 . . 1_565 106.4(12)
Fe2 H1 O9 . . 1_565 119.1(15)
Fe2 H1 O13 . . . 48.7(6)
Fe2 H1 H2 . . . 62.1(8)
Fe2 H1 O13h13a . . . 55.5(9)
Fe2 H1 O13h13b . . . 68.6(11)
Fe2' H1 P2 . . 1_565 125.5(15)
Fe2' H1 P2' . . 1_565 125.5(15)
Fe2' H1 O1 . . . 43.9(5)
Fe2' H1 O2 . . . 50.9(14)
Fe2' H1 O3 . . 1_565 130.3(18)
Fe2' H1 O4 . . 3_666 134.7(11)
Fe2' H1 O6 . . 1_565 108.3(13)
Fe2' H1 O7 . . 1_565 106.4(12)
Fe2' H1 O9 . . 1_565 119.1(15)
Fe2' H1 O13 . . . 48.7(6)
Fe2' H1 H2 . . . 62.1(8)
Fe2' H1 O13h13a . . . 55.5(9)
Fe2' H1 O13h13b . . . 68.6(11)
P2 H1 P2' 1_565 . 1_565 0
P2 H1 O1 1_565 . . 82.5(11)
P2 H1 O2 1_565 . . 125(3)
P2 H1 O3 1_565 . 1_565 30.2(6)
P2 H1 O4 1_565 . 3_666 77.2(9)
P2 H1 O6 1_565 . 1_565 125.8(8)
P2 H1 O7 1_565 . 1_565 32.3(4)
P2 H1 O9 1_565 . 1_565 93.3(5)
P2 H1 O13 1_565 . . 124.9(13)
P2 H1 H2 1_565 . . 67.9(10)
P2 H1 O13h13a 1_565 . . 107.0(12)
P2 H1 O13h13b 1_565 . . 124.7(13)
P2' H1 O1 1_565 . . 82.5(11)
P2' H1 O2 1_565 . . 125(3)
P2' H1 O3 1_565 . 1_565 30.2(6)
P2' H1 O4 1_565 . 3_666 77.2(9)
P2' H1 O6 1_565 . 1_565 125.8(8)
P2' H1 O7 1_565 . 1_565 32.3(4)
P2' H1 O9 1_565 . 1_565 93.3(5)
P2' H1 O13 1_565 . . 124.9(13)
P2' H1 H2 1_565 . . 67.9(10)
P2' H1 O13h13a 1_565 . . 107.0(12)
P2' H1 O13h13b 1_565 . . 124.7(13)
O1 H1 O2 . . . 80.9(19)
O1 H1 O3 . . 1_565 89.1(14)
O1 H1 O4 . . 3_666 140.6(16)
O1 H1 O6 . . 1_565 147.2(14)
O1 H1 O7 . . 1_565 73.7(10)
O1 H1 O9 . . 1_565 120.3(13)
O1 H1 O13 . . . 64.0(8)
O1 H1 H2 . . . 20.4(4)
O1 H1 O13h13a . . . 54.9(9)
O1 H1 O13h13b . . . 84.0(12)
O2 H1 O3 . . 1_565 155(4)
O2 H1 O4 . . 3_666 84(2)
O2 H1 O6 . . 1_565 92(2)
O2 H1 O7 . . 1_565 93(3)
O2 H1 O9 . . 1_565 139(3)
O2 H1 O13 . . . 93(2)
O2 H1 H2 . . . 101(2)
O2 H1 O13h13a . . . 105(2)
O2 H1 O13h13b . . . 105(3)
O3 H1 O4 1_565 . 3_666 89.9(11)
O3 H1 O6 1_565 . 1_565 107.8(10)
O3 H1 O7 1_565 . 1_565 62.3(11)
O3 H1 O9 1_565 . 1_565 64.9(7)
O3 H1 O13 1_565 . . 103.3(15)
O3 H1 H2 1_565 . . 69.2(12)
O3 H1 O13h13a 1_565 . . 87.3(13)
O3 H1 O13h13b 1_565 . . 96.5(14)
O4 H1 O6 3_666 . 1_565 69.1(9)
O4 H1 O7 3_666 . 1_565 71.2(10)
O4 H1 O9 3_666 . 1_565 94.4(9)
O4 H1 O13 3_666 . . 153.1(18)
O4 H1 H2 3_666 . . 140.3(18)
O4 H1 O13h13a 3_666 . . 164.2(15)
O4 H1 O13h13b 3_666 . . 135.1(17)
O6 H1 O7 1_565 . 1_565 139.0(13)
O6 H1 O9 1_565 . 1_565 50.3(6)
O6 H1 O13 1_565 . . 84.5(12)
O6 H1 H2 1_565 . . 148.4(16)
O6 H1 O13h13a 1_565 . . 97.0(13)
O6 H1 O13h13b 1_565 . . 66.7(11)
O7 H1 O9 1_565 . 1_565 124.9(8)
O7 H1 O13 1_565 . . 135.8(15)
O7 H1 H2 1_565 . . 69.2(10)
O7 H1 O13h13a 1_565 . . 120.6(15)
O7 H1 O13h13b 1_565 . . 148.8(17)
O9 H1 O13 1_565 . . 71.1(9)
O9 H1 H2 1_565 . . 105.5(12)
O9 H1 O13h13a 1_565 . . 70.4(10)
O9 H1 O13h13b 1_565 . . 50.5(8)
O13 H1 H2 . . . 66.6(9)
O13 H1 O13h13a . . . 17.9(6)
O13 H1 O13h13b . . . 21.6(6)
H2 H1 O13h13a . . . 52.0(9)
H2 H1 O13h13b . . . 82.2(13)
O13h13a H1 O13h13b . . . 30.4(9)
Fe2 H2 Fe2 . . 2_656 88.8(5)
Fe2 H2 Fe2' . . . 0
Fe2 H2 Fe2' . . 2_656 88.8(5)
Fe2 H2 P2 . . 1_565 116.89(2)
Fe2 H2 P2 . . 2_666 119.55(2)
Fe2 H2 P2' . . 1_565 116.89(2)
Fe2 H2 P2' . . 2_666 119.55(2)
Fe2 H2 O1 . . . 44.4(2)
Fe2 H2 O2 . . . 43.38(11)
Fe2 H2 O2 . . 2_656 114.6(5)
Fe2 H2 O3 . . 1_565 103.34(5)
Fe2 H2 O3 . . 2_666 149.94(8)
Fe2 H2 O7 . . 1_565 97.41(18)
Fe2 H2 O7 . . 2_666 98.69(18)
Fe2 H2 O13 . . . 45.85(11)
Fe2 H2 O13 . . 2_656 122.6(5)
Fe2 H2 H1 . . . 58.9(5)
Fe2 H2 H1 . . 2_656 133.6(7)
Fe2 H2 O13h13a . . . 61.8(6)
Fe2 H2 O13h13a . . 2_656 121.8(7)
Fe2 H2 Fe2' 2_656 . . 88.8(5)
Fe2 H2 Fe2' 2_656 . 2_656 0
Fe2 H2 P2 2_656 . 1_565 119.55(2)
Fe2 H2 P2 2_656 . 2_666 116.89(2)
Fe2 H2 P2' 2_656 . 1_565 119.55(2)
Fe2 H2 P2' 2_656 . 2_666 116.89(2)
Fe2 H2 O1 2_656 . . 44.4(2)
Fe2 H2 O2 2_656 . . 114.6(5)
Fe2 H2 O2 2_656 . 2_656 43.38(11)
Fe2 H2 O3 2_656 . 1_565 149.94(8)
Fe2 H2 O3 2_656 . 2_666 103.34(5)
Fe2 H2 O7 2_656 . 1_565 98.69(18)
Fe2 H2 O7 2_656 . 2_666 97.41(18)
Fe2 H2 O13 2_656 . . 122.6(5)
Fe2 H2 O13 2_656 . 2_656 45.85(11)
Fe2 H2 H1 2_656 . . 133.6(7)
Fe2 H2 H1 2_656 . 2_656 58.9(5)
Fe2 H2 O13h13a 2_656 . . 121.8(7)
Fe2 H2 O13h13a 2_656 . 2_656 61.8(6)
Fe2' H2 Fe2' . . 2_656 88.8(5)
Fe2' H2 P2 . . 1_565 116.89(2)
Fe2' H2 P2 . . 2_666 119.55(2)
Fe2' H2 P2' . . 1_565 116.89(2)
Fe2' H2 P2' . . 2_666 119.55(2)
Fe2' H2 O1 . . . 44.4(2)
Fe2' H2 O2 . . . 43.38(11)
Fe2' H2 O2 . . 2_656 114.6(5)
Fe2' H2 O3 . . 1_565 103.34(5)
Fe2' H2 O3 . . 2_666 149.94(8)
Fe2' H2 O7 . . 1_565 97.41(18)
Fe2' H2 O7 . . 2_666 98.69(18)
Fe2' H2 O13 . . . 45.85(11)
Fe2' H2 O13 . . 2_656 122.6(5)
Fe2' H2 H1 . . . 58.9(5)
Fe2' H2 H1 . . 2_656 133.6(7)
Fe2' H2 O13h13a . . . 61.8(6)
Fe2' H2 O13h13a . . 2_656 121.8(7)
Fe2' H2 P2 2_656 . 1_565 119.55(2)
Fe2' H2 P2 2_656 . 2_666 116.89(2)
Fe2' H2 P2' 2_656 . 1_565 119.55(2)
Fe2' H2 P2' 2_656 . 2_666 116.89(2)
Fe2' H2 O1 2_656 . . 44.4(2)
Fe2' H2 O2 2_656 . . 114.6(5)
Fe2' H2 O2 2_656 . 2_656 43.38(11)
Fe2' H2 O3 2_656 . 1_565 149.94(8)
Fe2' H2 O3 2_656 . 2_666 103.34(5)
Fe2' H2 O7 2_656 . 1_565 98.69(18)
Fe2' H2 O7 2_656 . 2_666 97.41(18)
Fe2' H2 O13 2_656 . . 122.6(5)
Fe2' H2 O13 2_656 . 2_656 45.85(11)
Fe2' H2 H1 2_656 . . 133.6(7)
Fe2' H2 H1 2_656 . 2_656 58.9(5)
Fe2' H2 O13h13a 2_656 . . 121.8(7)
Fe2' H2 O13h13a 2_656 . 2_656 61.8(6)
P2 H2 P2 1_565 . 2_666 97.2(4)
P2 H2 P2' 1_565 . 1_565 0
P2 H2 P2' 1_565 . 2_666 97.2(4)
P2 H2 O1 1_565 . . 131.4(2)
P2 H2 O2 1_565 . . 73.71(12)
P2 H2 O2 1_565 . 2_656 124.6(3)
P2 H2 O3 1_565 . 1_565 30.61(13)
P2 H2 O3 1_565 . 2_666 81.1(4)
P2 H2 O7 1_565 . 1_565 30.14(8)
P2 H2 O7 1_565 . 2_666 127.3(5)
P2 H2 O13 1_565 . . 112.9(3)
P2 H2 O13 1_565 . 2_656 75.93(15)
P2 H2 H1 1_565 . . 61.7(8)
P2 H2 H1 1_565 . 2_656 108.3(8)
P2 H2 O13h13a 1_565 . . 118.5(7)
P2 H2 O13h13a 1_565 . 2_656 58.1(6)
P2 H2 P2' 2_666 . 1_565 97.2(4)
P2 H2 P2' 2_666 . 2_666 0
P2 H2 O1 2_666 . . 131.4(2)
P2 H2 O2 2_666 . . 124.6(3)
P2 H2 O2 2_666 . 2_656 73.71(12)
P2 H2 O3 2_666 . 1_565 81.1(4)
P2 H2 O3 2_666 . 2_666 30.61(13)
P2 H2 O7 2_666 . 1_565 127.3(5)
P2 H2 O7 2_666 . 2_666 30.14(8)
P2 H2 O13 2_666 . . 75.93(15)
P2 H2 O13 2_666 . 2_656 112.9(3)
P2 H2 H1 2_666 . . 108.3(8)
P2 H2 H1 2_666 . 2_656 61.7(8)
P2 H2 O13h13a 2_666 . . 58.1(6)
P2 H2 O13h13a 2_666 . 2_656 118.5(7)
P2' H2 P2' 1_565 . 2_666 97.2(4)
P2' H2 O1 1_565 . . 131.4(2)
P2' H2 O2 1_565 . . 73.71(12)
P2' H2 O2 1_565 . 2_656 124.6(3)
P2' H2 O3 1_565 . 1_565 30.61(13)
P2' H2 O3 1_565 . 2_666 81.1(4)
P2' H2 O7 1_565 . 1_565 30.14(8)
P2' H2 O7 1_565 . 2_666 127.3(5)
P2' H2 O13 1_565 . . 112.9(3)
P2' H2 O13 1_565 . 2_656 75.93(15)
P2' H2 H1 1_565 . . 61.7(8)
P2' H2 H1 1_565 . 2_656 108.3(8)
P2' H2 O13h13a 1_565 . . 118.5(7)
P2' H2 O13h13a 1_565 . 2_656 58.1(6)
P2' H2 O1 2_666 . . 131.4(2)
P2' H2 O2 2_666 . . 124.6(3)
P2' H2 O2 2_666 . 2_656 73.71(12)
P2' H2 O3 2_666 . 1_565 81.1(4)
P2' H2 O3 2_666 . 2_666 30.61(13)
P2' H2 O7 2_666 . 1_565 127.3(5)
P2' H2 O7 2_666 . 2_666 30.14(8)
P2' H2 O13 2_666 . . 75.93(15)
P2' H2 O13 2_666 . 2_656 112.9(3)
P2' H2 H1 2_666 . . 108.3(8)
P2' H2 H1 2_666 . 2_656 61.7(8)
P2' H2 O13h13a 2_666 . . 58.1(6)
P2' H2 O13h13a 2_666 . 2_656 118.5(7)
O1 H2 O2 . . . 77.4(3)
O1 H2 O2 . . 2_656 77.4(3)
O1 H2 O3 . . 1_565 140.1(2)
O1 H2 O3 . . 2_666 140.1(2)
O1 H2 O7 . . 1_565 101.3(3)
O1 H2 O7 . . 2_666 101.3(3)
O1 H2 O13 . . . 83.7(3)
O1 H2 O13 . . 2_656 83.7(3)
O1 H2 H1 . . . 96.9(5)
O1 H2 H1 . . 2_656 96.9(5)
O1 H2 O13h13a . . . 92.2(7)
O1 H2 O13h13a . . 2_656 92.2(7)
O2 H2 O2 . . 2_656 154.8(6)
O2 H2 O3 . . 1_565 63.51(10)
O2 H2 O3 . . 2_666 141.3(5)
O2 H2 O7 . . 1_565 60.37(6)
O2 H2 O7 . . 2_666 125.44(6)
O2 H2 O13 . . . 59.94(8)
O2 H2 O13 . . 2_656 116.92(18)
O2 H2 H1 . . . 19.8(4)
O2 H2 H1 . . 2_656 173.4(8)
O2 H2 O13h13a . . . 78.4(5)
O2 H2 O13h13a . . 2_656 102.6(5)
O2 H2 O3 2_656 . 1_565 141.3(5)
O2 H2 O3 2_656 . 2_666 63.51(10)
O2 H2 O7 2_656 . 1_565 125.44(6)
O2 H2 O7 2_656 . 2_666 60.37(6)
O2 H2 O13 2_656 . . 116.92(18)
O2 H2 O13 2_656 . 2_656 59.94(8)
O2 H2 H1 2_656 . . 173.4(8)
O2 H2 H1 2_656 . 2_656 19.8(4)
O2 H2 O13h13a 2_656 . . 102.6(5)
O2 H2 O13h13a 2_656 . 2_656 78.4(5)
O3 H2 O3 1_565 . 2_666 79.8(5)
O3 H2 O7 1_565 . 1_565 52.96(14)
O3 H2 O7 1_565 . 2_666 107.6(4)
O3 H2 O13 1_565 . . 83.75(19)
O3 H2 O13 1_565 . 2_656 106.2(3)
O3 H2 H1 1_565 . . 45.0(5)
O3 H2 H1 1_565 . 2_656 121.4(7)
O3 H2 O13h13a 1_565 . . 87.9(6)
O3 H2 O13h13a 1_565 . 2_656 88.7(6)
O3 H2 O7 2_666 . 1_565 107.6(4)
O3 H2 O7 2_666 . 2_666 52.96(14)
O3 H2 O13 2_666 . . 106.2(3)
O3 H2 O13 2_666 . 2_656 83.75(19)
O3 H2 H1 2_666 . . 121.4(7)
O3 H2 H1 2_666 . 2_656 45.0(5)
O3 H2 O13h13a 2_666 . . 88.7(6)
O3 H2 O13h13a 2_666 . 2_656 87.9(6)
O7 H2 O7 1_565 . 2_666 157.4(6)
O7 H2 O13 1_565 . . 117.08(7)
O7 H2 O13 1_565 . 2_656 65.67(6)
O7 H2 H1 1_565 . . 58.7(9)
O7 H2 H1 1_565 . 2_656 118.2(9)
O7 H2 O13h13a 1_565 . . 131.7(5)
O7 H2 O13h13a 1_565 . 2_656 47.1(5)
O7 H2 O13 2_666 . . 65.67(6)
O7 H2 O13 2_666 . 2_656 117.08(7)
O7 H2 H1 2_666 . . 118.2(9)
O7 H2 H1 2_666 . 2_656 58.7(9)
O7 H2 O13h13a 2_666 . . 47.1(5)
O7 H2 O13h13a 2_666 . 2_656 131.7(5)
O13 H2 O13 . . 2_656 167.3(6)
O13 H2 H1 . . . 58.5(9)
O13 H2 H1 . . 2_656 123.3(9)
O13 H2 O13h13a . . . 19.0(5)
O13 H2 O13h13a . . 2_656 162.6(5)
O13 H2 H1 2_656 . . 123.3(9)
O13 H2 H1 2_656 . 2_656 58.5(9)
O13 H2 O13h13a 2_656 . . 162.6(5)
O13 H2 O13h13a 2_656 . 2_656 19.0(5)
H1 H2 H1 . . 2_656 166.1(9)
H1 H2 O13h13a . . . 73.9(10)
H1 H2 O13h13a . . 2_656 105.5(10)
H1 H2 O13h13a 2_656 . . 105.5(10)
H1 H2 O13h13a 2_656 . 2_656 73.9(10)
O13h13a H2 O13h13a . . 2_656 175.6(11)
Fe1 H3 Fe1' . . . 0
Fe1 H3 Fe3 . . . 95.2(8)
Fe1 H3 Fe3' . . . 95.2(8)
Fe1 H3 P1 . . 3_656 79.8(11)
Fe1 H3 P1' . . 3_656 79.8(11)
Fe1 H3 O5 . . . 50.0(17)
Fe1 H3 O5 . . 7_556 158.4(9)
Fe1 H3 O6 . . 3_656 50.7(8)
Fe1 H3 O8 . . 5_455 123.7(9)
Fe1 H3 O8 . . 3_656 105.6(15)
Fe1 H3 O10 . . . 42.2(4)
Fe1 H3 O11 . . . 123.9(10)
Fe1 H3 O11 . . 7_556 100.5(7)
Fe1 H3 H3 . . 7_556 154.0(13)
Fe1 H3 O11h11a . . . 142.6(11)
Fe1 H3 O11h11a . . 7_556 83.6(9)
Fe1' H3 Fe3 . . . 95.2(8)
Fe1' H3 Fe3' . . . 95.2(8)
Fe1' H3 P1 . . 3_656 79.8(11)
Fe1' H3 P1' . . 3_656 79.8(11)
Fe1' H3 O5 . . . 50.0(17)
Fe1' H3 O5 . . 7_556 158.4(9)
Fe1' H3 O6 . . 3_656 50.7(8)
Fe1' H3 O8 . . 5_455 123.7(9)
Fe1' H3 O8 . . 3_656 105.6(15)
Fe1' H3 O10 . . . 42.2(4)
Fe1' H3 O11 . . . 123.9(10)
Fe1' H3 O11 . . 7_556 100.5(7)
Fe1' H3 H3 . . 7_556 154.0(13)
Fe1' H3 O11h11a . . . 142.6(11)
Fe1' H3 O11h11a . . 7_556 83.6(9)
Fe3 H3 Fe3' . . . 0
Fe3 H3 P1 . . 3_656 150.5(12)
Fe3 H3 P1' . . 3_656 150.5(12)
Fe3 H3 O5 . . . 47.3(14)
Fe3 H3 O5 . . 7_556 98.9(13)
Fe3 H3 O6 . . 3_656 124.5(12)
Fe3 H3 O8 . . 5_455 43.6(6)
Fe3 H3 O8 . . 3_656 156.7(13)
Fe3 H3 O10 . . . 122.4(8)
Fe3 H3 O11 . . . 47.4(4)
Fe3 H3 O11 . . 7_556 122.1(14)
Fe3 H3 H3 . . 7_556 84.5(14)
Fe3 H3 O11h11a . . . 56.1(8)
Fe3 H3 O11h11a . . 7_556 124.4(14)
Fe3' H3 P1 . . 3_656 150.5(12)
Fe3' H3 P1' . . 3_656 150.5(12)
Fe3' H3 O5 . . . 47.3(14)
Fe3' H3 O5 . . 7_556 98.9(13)
Fe3' H3 O6 . . 3_656 124.5(12)
Fe3' H3 O8 . . 5_455 43.6(6)
Fe3' H3 O8 . . 3_656 156.7(13)
Fe3' H3 O10 . . . 122.4(8)
Fe3' H3 O11 . . . 47.4(4)
Fe3' H3 O11 . . 7_556 122.1(14)
Fe3' H3 H3 . . 7_556 84.5(14)
Fe3' H3 O11h11a . . . 56.1(8)
Fe3' H3 O11h11a . . 7_556 124.4(14)
P1 H3 P1' 3_656 . 3_656 0
P1 H3 O5 3_656 . . 128(3)
P1 H3 O5 3_656 . 7_556 95.3(6)
P1 H3 O6 3_656 . 3_656 33.9(5)
P1 H3 O8 3_656 . 5_455 155.8(11)
P1 H3 O8 3_656 . 3_656 31.9(6)
P1 H3 O10 3_656 . . 72.4(8)
P1 H3 O11 3_656 . . 112.1(8)
P1 H3 O11 3_656 . 7_556 87.3(6)
P1 H3 H3 3_656 . 7_556 112.4(10)
P1 H3 O11h11a 3_656 . . 112.6(9)
P1 H3 O11h11a 3_656 . 7_556 84.2(9)
P1' H3 O5 3_656 . . 128(3)
P1' H3 O5 3_656 . 7_556 95.3(6)
P1' H3 O6 3_656 . 3_656 33.9(5)
P1' H3 O8 3_656 . 5_455 155.8(11)
P1' H3 O8 3_656 . 3_656 31.9(6)
P1' H3 O10 3_656 . . 72.4(8)
P1' H3 O11 3_656 . . 112.1(8)
P1' H3 O11 3_656 . 7_556 87.3(6)
P1' H3 H3 3_656 . 7_556 112.4(10)
P1' H3 O11h11a 3_656 . . 112.6(9)
P1' H3 O11h11a 3_656 . 7_556 84.2(9)
O5 H3 O5 . . 7_556 136(3)
O5 H3 O6 . . 3_656 95(3)
O5 H3 O8 . . 5_455 76(2)
O5 H3 O8 . . 3_656 155(3)
O5 H3 O10 . . . 77.1(14)
O5 H3 O11 . . . 90.0(14)
O5 H3 O11 . . 7_556 111.4(16)
O5 H3 H3 . . 7_556 119(3)
O5 H3 O11h11a . . . 102.9(19)
O5 H3 O11h11a . . 7_556 100.3(15)
O5 H3 O6 7_556 . 3_656 128.9(9)
O5 H3 O8 7_556 . 5_455 60.8(8)
O5 H3 O8 7_556 . 3_656 64.5(8)
O5 H3 O10 7_556 . . 116.2(8)
O5 H3 O11 7_556 . . 77.6(8)
O5 H3 O11 7_556 . 7_556 58.0(6)
O5 H3 H3 7_556 . 7_556 17.3(7)
O5 H3 O11h11a 7_556 . . 58.6(8)
O5 H3 O11h11a 7_556 . 7_556 74.9(10)
O6 H3 O8 3_656 . 5_455 168.1(10)
O6 H3 O8 3_656 . 3_656 65.6(11)
O6 H3 O10 3_656 . . 64.4(8)
O6 H3 O11 3_656 . . 111.1(10)
O6 H3 O11 3_656 . 7_556 107.9(9)
O6 H3 H3 3_656 . 7_556 146.2(12)
O6 H3 O11h11a 3_656 . . 122.8(11)
O6 H3 O11h11a 3_656 . 7_556 97.0(11)
O8 H3 O8 5_455 . 3_656 125.1(16)
O8 H3 O10 5_455 . . 119.8(9)
O8 H3 O11 5_455 . . 61.9(7)
O8 H3 O11 5_455 . 7_556 82.9(10)
O8 H3 H3 5_455 . 7_556 44.0(10)
O8 H3 O11h11a 5_455 . . 53.5(9)
O8 H3 O11h11a 5_455 . 7_556 92.3(13)
O8 H3 O10 3_656 . . 80.7(9)
O8 H3 O11 3_656 . . 110.6(8)
O8 H3 O11 3_656 . 7_556 64.6(6)
O8 H3 H3 3_656 . 7_556 81.1(12)
O8 H3 O11h11a 3_656 . . 100.6(11)
O8 H3 O11h11a 3_656 . 7_556 69.2(10)
O10 H3 O11 . . . 165.6(11)
O10 H3 O11 . . 7_556 59.1(4)
O10 H3 H3 . . 7_556 117.6(11)
O10 H3 O11h11a . . . 172.5(16)
O10 H3 O11h11a . . 7_556 42.4(7)
O11 H3 O11 . . 7_556 133.3(15)
O11 H3 H3 . . 7_556 74.2(11)
O11 H3 O11h11a . . . 19.0(5)
O11 H3 O11h11a . . 7_556 149.2(18)
O11 H3 H3 7_556 . 7_556 59.1(9)
O11 H3 O11h11a 7_556 . . 114.7(13)
O11 H3 O11h11a 7_556 . 7_556 16.9(6)
H3 H3 O11h11a 7_556 . . 55.8(10)
H3 H3 O11h11a 7_556 . 7_556 75.4(12)
O11h11a H3 O11h11a . . 7_556 131.1(17)
Fe3 O11h11a Fe3' . . . 0
Fe3 O11h11a P2 . . 7_556 122.5(10)
Fe3 O11h11a P2' . . 7_556 122.5(10)
Fe3 O11h11a O5 . . 7_556 97.8(12)
Fe3 O11h11a O7 . . 7_556 97.8(9)
Fe3 O11h11a O8 . . 5_455 44.9(6)
Fe3 O11h11a O10 . . 7_556 129.4(15)
Fe3 O11h11a O11 . . . 49.6(18)
Fe3 O11h11a H3 . . . 53.3(8)
Fe3 O11h11a H3 . . 7_556 78.4(12)
Fe3 O11h11a O11h11b . . . 76.5(14)
Fe3' O11h11a P2 . . 7_556 122.5(10)
Fe3' O11h11a P2' . . 7_556 122.5(10)
Fe3' O11h11a O5 . . 7_556 97.8(12)
Fe3' O11h11a O7 . . 7_556 97.8(9)
Fe3' O11h11a O8 . . 5_455 44.9(6)
Fe3' O11h11a O10 . . 7_556 129.4(15)
Fe3' O11h11a O11 . . . 49.6(18)
Fe3' O11h11a H3 . . . 53.3(8)
Fe3' O11h11a H3 . . 7_556 78.4(12)
Fe3' O11h11a O11h11b . . . 76.5(14)
P2 O11h11a P2' 7_556 . 7_556 0
P2 O11h11a O5 7_556 . 7_556 99.7(7)
P2 O11h11a O7 7_556 . 7_556 31.7(3)
P2 O11h11a O8 7_556 . 5_455 98.9(8)
P2 O11h11a O10 7_556 . 7_556 30.5(4)
P2 O11h11a O11 7_556 . . 134(2)
P2 O11h11a H3 7_556 . . 154.7(14)
P2 O11h11a H3 7_556 . 7_556 106.9(12)
P2 O11h11a O11h11b 7_556 . . 101.5(19)
P2' O11h11a O5 7_556 . 7_556 99.7(7)
P2' O11h11a O7 7_556 . 7_556 31.7(3)
P2' O11h11a O8 7_556 . 5_455 98.9(8)
P2' O11h11a O10 7_556 . 7_556 30.5(4)
P2' O11h11a O11 7_556 . . 134(2)
P2' O11h11a H3 7_556 . . 154.7(14)
P2' O11h11a H3 7_556 . 7_556 106.9(12)
P2' O11h11a O11h11b 7_556 . . 101.5(19)
O5 O11h11a O7 7_556 . 7_556 126.0(8)
O5 O11h11a O8 7_556 . 5_455 63.5(8)
O5 O11h11a O10 7_556 . 7_556 69.4(8)
O5 O11h11a O11 7_556 . . 126(2)
O5 O11h11a H3 7_556 . . 59.9(9)
O5 O11h11a H3 7_556 . 7_556 19.8(5)
O5 O11h11a O11h11b 7_556 . . 157.8(18)
O7 O11h11a O8 7_556 . 5_455 94.8(8)
O7 O11h11a O10 7_556 . 7_556 60.8(6)
O7 O11h11a O11 7_556 . . 103.1(18)
O7 O11h11a H3 7_556 . . 149.9(14)
O7 O11h11a H3 7_556 . 7_556 124.8(13)
O7 O11h11a O11h11b 7_556 . . 76.3(17)
O8 O11h11a O10 5_455 . 7_556 88.9(11)
O8 O11h11a O11 5_455 . . 94(2)
O8 O11h11a H3 5_455 . . 59.8(10)
O8 O11h11a H3 5_455 . 7_556 44.9(9)
O8 O11h11a O11h11b 5_455 . . 119.4(18)
O10 O11h11a O11 7_556 . . 164(2)
O10 O11h11a H3 7_556 . . 128.1(15)
O10 O11h11a H3 7_556 . 7_556 79.4(13)
O10 O11h11a O11h11b 7_556 . . 131(2)
O11 O11h11a H3 . . . 66.2(19)
O11 O11h11a H3 . . 7_556 114(3)
O11 O11h11a O11h11b . . . 35.7(16)
H3 O11h11a H3 . . 7_556 48.9(13)
H3 O11h11a O11h11b . . . 101.2(17)
H3 O11h11a O11h11b 7_556 . . 149(2)
Fe3 O11h11b Fe3' . . . 0
Fe3 O11h11b O5 . . 7_566 40.6(4)
Fe3 O11h11b O7 . . 7_556 93.9(11)
Fe3 O11h11b O8 . . 3_666 39.6(3)
Fe3 O11h11b O11 . . . 43.2(10)
Fe3 O11h11b O14 . . . 146.5(14)
Fe3 O11h11b O11h11a . . . 68.9(16)
Fe3 O11h11b O14h14a . . . 137.9(16)
Fe3 O11h11b O14h14b . . . 130.1(13)
Fe3 O11h11b O14h14b . . 6_545 165.2(13)
Fe3' O11h11b O5 . . 7_566 40.6(4)
Fe3' O11h11b O7 . . 7_556 93.9(11)
Fe3' O11h11b O8 . . 3_666 39.6(3)
Fe3' O11h11b O11 . . . 43.2(10)
Fe3' O11h11b O14 . . . 146.5(14)
Fe3' O11h11b O11h11a . . . 68.9(16)
Fe3' O11h11b O14h14a . . . 137.9(16)
Fe3' O11h11b O14h14b . . . 130.1(13)
Fe3' O11h11b O14h14b . . 6_545 165.2(13)
O5 O11h11b O7 7_566 . 7_556 62.6(8)
O5 O11h11b O8 7_566 . 3_666 53.7(4)
O5 O11h11b O11 7_566 . . 76.7(16)
O5 O11h11b O14 7_566 . . 114.2(12)
O5 O11h11b O11h11a 7_566 . . 84.5(17)
O5 O11h11b O14h14a 7_566 . . 121.0(13)
O5 O11h11b O14h14b 7_566 . . 94.3(12)
O5 O11h11b O14h14b 7_566 . 6_545 144.9(15)
O7 O11h11b O8 7_556 . 3_666 115.8(10)
O7 O11h11b O11 7_556 . . 99(3)
O7 O11h11b O14 7_556 . . 86.5(12)
O7 O11h11b O11h11a 7_556 . . 72.0(17)
O7 O11h11b O14h14a 7_556 . . 107.5(11)
O7 O11h11b O14h14b 7_556 . . 73.4(13)
O7 O11h11b O14h14b 7_556 . 6_545 84.3(11)
O8 O11h11b O11 3_666 . . 75.0(14)
O8 O11h11b O14 3_666 . . 111.4(14)
O8 O11h11b O11h11a 3_666 . . 107.0(16)
O8 O11h11b O14h14a 3_666 . . 98.5(14)
O8 O11h11b O14h14b 3_666 . . 102.8(12)
O8 O11h11b O14h14b 3_666 . 6_545 152.5(16)
O11 O11h11b O14 . . . 169(3)
O11 O11h11b O11h11a . . . 35.3(17)
O11 O11h11b O14h14a . . . 153(3)
O11 O11h11b O14h14b . . . 170(3)
O11 O11h11b O14h14b . . 6_545 122.5(19)
O14 O11h11b O11h11a . . . 141(2)
O14 O11h11b O14h14a . . . 21.2(8)
O14 O11h11b O14h14b . . . 20.2(9)
O14 O11h11b O14h14b . . 6_545 48.1(7)
O11h11a O11h11b O14h14a . . . 152(2)
O11h11a O11h11b O14h14b . . . 141(2)
O11h11a O11h11b O14h14b . . 6_545 96.7(19)
O14h14a O11h11b O14h14b . . . 36.3(12)
O14h14a O11h11b O14h14b . . 6_545 55.8(12)
O14h14b O11h11b O14h14b . . 6_545 63.4(10)
Fe2 O13h13a Fe2' . . . 0
Fe2 O13h13a P2 . . 2_666 132.9(16)
Fe2 O13h13a P2' . . 2_666 132.9(16)
Fe2 O13h13a O1 . . . 44.8(6)
Fe2 O13h13a O7 . . 2_666 123.0(13)
Fe2 O13h13a O12 . . 2_666 136.2(17)
Fe2 O13h13a O13 . . . 50.4(17)
Fe2 O13h13a H1 . . . 53.0(7)
Fe2 O13h13a H2 . . . 61.8(9)
Fe2 O13h13a O13h13b . . . 79.8(15)
Fe2 O13h13a O14h14a . . 3_666 68.3(8)
Fe2 O13h13a O14h14b . . 8_565 118.0(11)
Fe2' O13h13a P2 . . 2_666 132.9(16)
Fe2' O13h13a P2' . . 2_666 132.9(16)
Fe2' O13h13a O1 . . . 44.8(6)
Fe2' O13h13a O7 . . 2_666 123.0(13)
Fe2' O13h13a O12 . . 2_666 136.2(17)
Fe2' O13h13a O13 . . . 50.4(17)
Fe2' O13h13a H1 . . . 53.0(7)
Fe2' O13h13a H2 . . . 61.8(9)
Fe2' O13h13a O13h13b . . . 79.8(15)
Fe2' O13h13a O14h14a . . 3_666 68.3(8)
Fe2' O13h13a O14h14b . . 8_565 118.0(11)
P2 O13h13a P2' 2_666 . 2_666 0
P2 O13h13a O1 2_666 . . 88.3(10)
P2 O13h13a O7 2_666 . 2_666 35.2(4)
P2 O13h13a O12 2_666 . 2_666 35.4(4)
P2 O13h13a O13 2_666 . . 158(2)
P2 O13h13a H1 2_666 . . 104.4(13)
P2 O13h13a H2 2_666 . . 71.6(9)
P2 O13h13a O13h13b 2_666 . . 121.7(16)
P2 O13h13a O14h14a 2_666 . 3_666 135.0(11)
P2 O13h13a O14h14b 2_666 . 8_565 96.2(10)
P2' O13h13a O1 2_666 . . 88.3(10)
P2' O13h13a O7 2_666 . 2_666 35.2(4)
P2' O13h13a O12 2_666 . 2_666 35.4(4)
P2' O13h13a O13 2_666 . . 158(2)
P2' O13h13a H1 2_666 . . 104.4(13)
P2' O13h13a H2 2_666 . . 71.6(9)
P2' O13h13a O13h13b 2_666 . . 121.7(16)
P2' O13h13a O14h14a 2_666 . 3_666 135.0(11)
P2' O13h13a O14h14b 2_666 . 8_565 96.2(10)
O1 O13h13a O7 . . 2_666 84.7(10)
O1 O13h13a O12 . . 2_666 104.6(14)
O1 O13h13a O13 . . . 93(2)
O1 O13h13a H1 . . . 59.3(10)
O1 O13h13a H2 . . . 21.6(5)
O1 O13h13a O13h13b . . . 110(2)
O1 O13h13a O14h14a . . 3_666 96.3(10)
O1 O13h13a O14h14b . . 8_565 132.9(10)
O7 O13h13a O12 2_666 . 2_666 69.2(7)
O7 O13h13a O13 2_666 . . 167(2)
O7 O13h13a H1 2_666 . . 129.5(17)
O7 O13h13a H2 2_666 . . 79.1(10)
O7 O13h13a O13h13b 2_666 . . 154.5(19)
O7 O13h13a O14h14a 2_666 . 3_666 100.5(12)
O7 O13h13a O14h14b 2_666 . 8_565 73.6(11)
O12 O13h13a O13 2_666 . . 124.0(18)
O12 O13h13a H1 2_666 . . 85.9(10)
O12 O13h13a H2 2_666 . . 83.1(12)
O12 O13h13a O13h13b 2_666 . . 86.5(14)
O12 O13h13a O14h14a 2_666 . 3_666 155.4(18)
O12 O13h13a O14h14b 2_666 . 8_565 105.8(13)
O13 O13h13a H1 . . . 59(2)
O13 O13h13a H2 . . . 103(3)
O13 O13h13a O13h13b . . . 37.8(11)
O13 O13h13a O14h14a . . 3_666 66.6(19)
O13 O13h13a O14h14b . . 8_565 99(3)
H1 O13h13a H2 . . . 54.1(11)
H1 O13h13a O13h13b . . . 53(2)
H1 O13h13a O14h14a . . 3_666 116.4(11)
H1 O13h13a O14h14b . . 8_565 156.9(14)
H2 O13h13a O13h13b . . . 106(2)
H2 O13h13a O14h14a . . 3_666 117.8(12)
H2 O13h13a O14h14b . . 8_565 145.6(11)
O13h13b O13h13a O14h14a . . 3_666 98.7(19)
O13h13b O13h13a O14h14b . . 8_565 107(3)
O14h14a O13h13a O14h14b 3_666 . 8_565 49.7(9)
Fe2 O13h13b Fe2' . . . 0
Fe2 O13h13b O2 . . . 42.9(5)
Fe2 O13h13b O6 . . 1_565 102.1(9)
Fe2 O13h13b O9 . . 1_565 135.6(17)
Fe2 O13h13b O12 . . 2_666 112.7(11)
Fe2 O13h13b O13 . . . 40.2(16)
Fe2 O13h13b H1 . . . 57.8(9)
Fe2 O13h13b O13h13a . . . 67.4(15)
Fe2' O13h13b O2 . . . 42.9(5)
Fe2' O13h13b O6 . . 1_565 102.1(9)
Fe2' O13h13b O9 . . 1_565 135.6(17)
Fe2' O13h13b O12 . . 2_666 112.7(11)
Fe2' O13h13b O13 . . . 40.2(16)
Fe2' O13h13b H1 . . . 57.8(9)
Fe2' O13h13b O13h13a . . . 67.4(15)
O2 O13h13b O6 . . 1_565 67.2(6)
O2 O13h13b O9 . . 1_565 93.8(12)
O2 O13h13b O12 . . 2_666 109.1(13)
O2 O13h13b O13 . . . 82(2)
O2 O13h13b H1 . . . 19.9(5)
O2 O13h13b O13h13a . . . 98(2)
O6 O13h13b O9 1_565 . 1_565 55.0(4)
O6 O13h13b O12 1_565 . 2_666 119.4(9)
O6 O13h13b O13 1_565 . . 139.2(18)
O6 O13h13b H1 1_565 . . 67.0(11)
O6 O13h13b O13h13a 1_565 . . 164(3)
O9 O13h13b O12 1_565 . 2_666 65.5(6)
O9 O13h13b O13 1_565 . . 158(2)
O9 O13h13b H1 1_565 . . 77.7(11)
O9 O13h13b O13h13a 1_565 . . 123.7(16)
O12 O13h13b O13 2_666 . . 95.1(14)
O12 O13h13b H1 2_666 . . 91.6(14)
O12 O13h13b O13h13a 2_666 . . 58.5(12)
O13 O13h13b H1 . . . 93(3)
O13 O13h13b O13h13a . . . 36.8(12)
H1 O13h13b O13h13a . . . 97(3)
P2 O14h14a P2' 4_564 . 4_564 0
P2 O14h14a O9 4_564 . 3_666 92.7(6)
P2 O14h14a O10 4_564 . 4_564 30.4(4)
P2 O14h14a O12 4_564 . 4_564 30.5(6)
P2 O14h14a O13 4_564 . 3_666 92.5(7)
P2 O14h14a O14 4_564 . . 150(3)
P2 O14h14a O11h11b 4_564 . . 166.6(15)
P2 O14h14a O13h13a 4_564 . 3_666 83.1(10)
P2 O14h14a O14h14b 4_564 . . 120(2)
P2 O14h14a O14h14b 4_564 . 6_545 109.5(16)
P2' O14h14a O9 4_564 . 3_666 92.7(6)
P2' O14h14a O10 4_564 . 4_564 30.4(4)
P2' O14h14a O12 4_564 . 4_564 30.5(6)
P2' O14h14a O13 4_564 . 3_666 92.5(7)
P2' O14h14a O14 4_564 . . 150(3)
P2' O14h14a O11h11b 4_564 . . 166.6(15)
P2' O14h14a O13h13a 4_564 . 3_666 83.1(10)
P2' O14h14a O14h14b 4_564 . . 120(2)
P2' O14h14a O14h14b 4_564 . 6_545 109.5(16)
O9 O14h14a O10 3_666 . 4_564 116.9(6)
O9 O14h14a O12 3_666 . 4_564 62.2(8)
O9 O14h14a O13 3_666 . 3_666 59.7(6)
O9 O14h14a O14 3_666 . . 116(3)
O9 O14h14a O11h11b 3_666 . . 77.6(13)
O9 O14h14a O13h13a 3_666 . 3_666 76.4(9)
O9 O14h14a O14h14b 3_666 . . 119(2)
O9 O14h14a O14h14b 3_666 . 6_545 133.0(16)
O10 O14h14a O12 4_564 . 4_564 57.1(9)
O10 O14h14a O13 4_564 . 3_666 89.5(9)
O10 O14h14a O14 4_564 . . 126(3)
O10 O14h14a O11h11b 4_564 . . 149.5(16)
O10 O14h14a O13h13a 4_564 . 3_666 73.3(9)
O10 O14h14a O14h14b 4_564 . . 115(2)
O10 O14h14a O14h14b 4_564 . 6_545 79.3(14)
O12 O14h14a O13 4_564 . 3_666 75.7(8)
O12 O14h14a O14 4_564 . . 174(3)
O12 O14h14a O11h11b 4_564 . . 138.3(19)
O12 O14h14a O13h13a 4_564 . 3_666 75.1(11)
O12 O14h14a O14h14b 4_564 . . 135(3)
O12 O14h14a O14h14b 4_564 . 6_545 128.3(19)
O13 O14h14a O14 3_666 . . 109(3)
O13 O14h14a O11h11b 3_666 . . 74.7(13)
O13 O14h14a O13h13a 3_666 . 3_666 18.7(4)
O13 O14h14a O14h14b 3_666 . . 147(2)
O13 O14h14a O14h14b 3_666 . 6_545 77.9(13)
O14 O14h14a O11h11b . . . 42(2)
O14 O14h14a O13h13a . . 3_666 111(3)
O14 O14h14a O14h14b . . . 39.0(15)
O14 O14h14a O14h14b . . 6_545 58(2)
O11h11b O14h14a O13h13a . . 3_666 85.5(15)
O11h11b O14h14a O14h14b . . . 73(2)
O11h11b O14h14a O14h14b . . 6_545 72.1(14)
O13h13a O14h14a O14h14b 3_666 . . 149(2)
O13h13a O14h14a O14h14b 3_666 . 6_545 66.3(14)
O14h14b O14h14a O14h14b . . 6_545 85.4(18)
O14 O14h14b O14 . . 6_555 155(3)
O14 O14h14b O11h11b . . . 40.1(19)
O14 O14h14b O11h11b . . 6_555 118(3)
O14 O14h14b O13h13a . . 8_464 105(2)
O14 O14h14b O14h14a . . . 39(2)
O14 O14h14b O14h14a . . 6_555 166(3)
O14 O14h14b O14h14b . . 6_545 38.8(17)
O14 O14h14b O14h14b . . 6_555 154(3)
O14 O14h14b O11h11b 6_555 . . 165(2)
O14 O14h14b O11h11b 6_555 . 6_555 38.5(8)
O14 O14h14b O13h13a 6_555 . 8_464 81.2(13)
O14 O14h14b O14h14a 6_555 . . 122(3)
O14 O14h14b O14h14a 6_555 . 6_555 22.3(7)
O14 O14h14b O14h14b 6_555 . 6_545 126.1(18)
O14 O14h14b O14h14b 6_555 . 6_555 16.3(8)
O11h11b O14h14b O11h11b . . 6_555 155.1(14)
O11h11b O14h14b O13h13a . . 8_464 95.9(15)
O11h11b O14h14b O14h14a . . . 70(2)
O11h11b O14h14b O14h14a . . 6_555 145(2)
O11h11b O14h14b O14h14b . . 6_545 66.2(11)
O11h11b O14h14b O14h14b . . 6_555 154.4(17)
O11h11b O14h14b O13h13a 6_555 . 8_464 76.6(13)
O11h11b O14h14b O14h14a 6_555 . . 98(3)
O11h11b O14h14b O14h14a 6_555 . 6_555 52.0(13)
O11h11b O14h14b O14h14b 6_555 . 6_545 88.9(14)
O11h11b O14h14b O14h14b 6_555 . 6_555 50.4(11)
O13h13a O14h14b O14h14a 8_464 . . 136(2)
O13h13a O14h14b O14h14a 8_464 . 6_555 64.1(12)
O13h13a O14h14b O14h14b 8_464 . 6_545 73.5(12)
O13h13a O14h14b O14h14b 8_464 . 6_555 95.4(14)
O14h14a O14h14b O14h14a . . 6_555 144(3)
O14h14a O14h14b O14h14b . . 6_545 62.5(18)
O14h14a O14h14b O14h14b . . 6_555 115(2)
O14h14a O14h14b O14h14b 6_555 . 6_545 126.7(19)
O14h14a O14h14b O14h14b 6_555 . 6_555 32.1(11)
O14h14b O14h14b O14h14b 6_545 . 6_555 139.2(18)

loop_
_geom_bond_atom_site_label_1
_geom_bond_atom_site_label_2
_geom_bond_site_symmetry_1
_geom_bond_site_symmetry_2
_geom_bond_distance
Zn1 Zn1' . . 0
Zn1 Fe1 . . 2.8307(7)
Zn1 Fe1 . 3_666 2.8307(7)
Zn1 Fe1' . . 2.8307(7)
Zn1 Fe1' . 3_666 2.8307(7)
Zn1 O2 . . 2.051(2)
Zn1 O2 . 3_666 2.051(2)
Zn1 O4 . . 2.031(2)
Zn1 O4 . 3_666 2.031(2)
Zn1 O6 . 1_565 2.070(2)
Zn1 O6 . 3_656 2.070(2)
Zn1 H1 . . 2.43(4)
Zn1 H1 . 3_666 2.43(4)
Zn1' Fe1 . . 2.8307(7)
Zn1' Fe1 . 3_666 2.8307(7)
Zn1' Fe1' . . 2.8307(7)
Zn1' Fe1' . 3_666 2.8307(7)
Zn1' O2 . . 2.051(2)
Zn1' O2 . 3_666 2.051(2)
Zn1' O4 . . 2.031(2)
Zn1' O4 . 3_666 2.031(2)
Zn1' O6 . 1_565 2.070(2)
Zn1' O6 . 3_656 2.070(2)
Zn1' H1 . . 2.43(4)
Zn1' H1 . 3_666 2.43(4)
Fe1 Fe1' . . 0
Fe1 O2 . . 2.076(2)
Fe1 O4 . 3_666 2.081(2)
Fe1 O5 . . 1.897(2)
Fe1 O6 . 3_656 2.105(2)
Fe1 O7 . 1_565 1.933(2)
Fe1 O10 . . 1.916(2)
Fe1 H1 . . 2.46(4)
Fe1 H3 . . 2.37(3)
Fe1' O2 . . 2.076(2)
Fe1' O4 . 3_666 2.081(2)
Fe1' O5 . . 1.897(2)
Fe1' O6 . 3_656 2.105(2)
Fe1' O7 . 1_565 1.933(2)
Fe1' O10 . . 1.916(2)
Fe1' H1 . . 2.46(4)
Fe1' H3 . . 2.37(3)
Fe2 Fe2' . . 0
Fe2 O1 . . 1.9724(15)
Fe2 O2 . . 2.000(2)
Fe2 O3 . . 1.911(2)
Fe2 O9 . . 1.908(2)
Fe2 O12 . 2_656 1.990(2)
Fe2 O13 . . 2.080(2)
Fe2 H1 . . 2.47(2)
Fe2 H2 . . 2.545(11)
Fe2 O13h13a . . 2.54(3)
Fe2 O13h13b . . 2.71(3)
Fe2' O1 . . 1.9724(15)
Fe2' O2 . . 2.000(2)
Fe2' O3 . . 1.911(2)
Fe2' O9 . . 1.908(2)
Fe2' O12 . 2_656 1.990(2)
Fe2' O13 . . 2.080(2)
Fe2' H1 . . 2.47(2)
Fe2' H2 . . 2.545(11)
Fe2' O13h13a . . 2.54(3)
Fe2' O13h13b . . 2.71(3)
Fe3 Fe3' . . 0
Fe3 O5 . . 1.916(2)
Fe3 O5 . 7_566 1.916(2)
Fe3 O8 . 5_455 1.915(2)
Fe3 O8 . 3_666 1.915(2)
Fe3 O11 . . 2.040(2)
Fe3 O11 . 7_566 2.040(2)
Fe3 H3 . . 2.43(3)
Fe3 H3 . 7_566 2.43(3)
Fe3 O11h11a . . 2.52(3)
Fe3 O11h11a . 7_566 2.52(3)
Fe3 O11h11b . . 2.62(2)
Fe3 O11h11b . 7_566 2.62(2)
Fe3' O5 . . 1.916(2)
Fe3' O5 . 7_566 1.916(2)
Fe3' O8 . 5_455 1.915(2)
Fe3' O8 . 3_666 1.915(2)
Fe3' O11 . . 2.040(2)
Fe3' O11 . 7_566 2.040(2)
Fe3' H3 . . 2.43(3)
Fe3' H3 . 7_566 2.43(3)
Fe3' O11h11a . . 2.52(3)
Fe3' O11h11a . 7_566 2.52(3)
Fe3' O11h11b . . 2.62(2)
Fe3' O11h11b . 7_566 2.62(2)
P1 P1' . . 0
P1 O4 . . 1.566(2)
P1 O6 . . 1.548(2)
P1 O8 . . 1.508(2)
P1 O9 . . 1.520(2)
P1 H3 . 3_656 2.73(3)
P1' O4 . . 1.566(2)
P1' O6 . . 1.548(2)
P1' O8 . . 1.508(2)
P1' O9 . . 1.520(2)
P1' H3 . 3_656 2.73(3)
P2 P2' . . 0
P2 O3 . . 1.511(2)
P2 O7 . . 1.532(2)
P2 O10 . . 1.529(2)
P2 O12 . . 1.539(2)
P2 H1 . 1_545 2.82(3)
P2 H2 . 1_545 2.966(10)
P2 O11h11a . 7_556 2.84(2)
P2 O13h13a . 2_646 2.66(2)
P2 O14h14a . 4_565 2.82(3)
P2' O3 . . 1.511(2)
P2' O7 . . 1.532(2)
P2' O10 . . 1.529(2)
P2' O12 . . 1.539(2)
P2' H1 . 1_545 2.82(3)
P2' H2 . 1_545 2.966(10)
P2' O11h11a . 7_556 2.84(2)
P2' O13h13a . 2_646 2.66(2)
P2' O14h14a . 4_565 2.82(3)
O1 O2 . . 2.777(2)
O1 O2 . 2_656 2.777(2)
O1 O3 . . 2.768(3)
O1 O3 . 2_656 2.768(3)
O1 O12 . . 2.813(3)
O1 O12 . 2_656 2.813(3)
O1 O13 . . 2.831(2)
O1 O13 . 2_656 2.831(2)
O1 H1 . . 2.76(3)
O1 H1 . 2_656 2.76(3)
O1 H2 . . 0.969(16)
O1 O13h13a . . 2.63(4)
O1 O13h13a . 2_656 2.63(4)
O2 O3 . . 2.864(3)
O2 O3 . 1_565 2.828(3)
O2 O4 . 3_666 2.559(3)
O2 O6 . 3_656 2.623(3)
O2 O7 . 1_565 2.891(3)
O2 O9 . . 2.869(3)
O2 O13 . . 2.794(3)
O2 H1 . . 0.98(2)
O2 H2 . . 2.822(4)
O2 O13h13b . . 2.76(4)
O3 O7 . . 2.458(3)
O3 O9 . . 2.727(3)
O3 O10 . . 2.506(3)
O3 O12 . . 2.506(3)
O3 O12 . 2_656 2.783(3)
O3 H1 . 1_545 1.91(2)
O3 H2 . 1_545 2.531(12)
O4 O5 . 3_666 2.819(3)
O4 O6 . . 2.540(3)
O4 O6 . 1_565 2.657(3)
O4 O7 . 3_656 2.999(3)
O4 O8 . . 2.503(3)
O4 O9 . . 2.533(3)
O4 H1 . 3_666 2.47(4)
O5 O6 . 3_656 2.789(3)
O5 O7 . 1_565 2.959(3)
O5 O8 . 5_455 2.630(3)
O5 O8 . 3_656 2.787(3)
O5 O8 . 3_666 2.787(3)
O5 O10 . . 2.773(3)
O5 O11 . . 2.794(3)
O5 O11 . 7_566 2.804(3)
O5 H3 . . 0.96(2)
O5 H3 . 7_556 2.81(3)
O5 O11h11a . 7_556 2.78(3)
O5 O11h11b . 7_566 2.87(3)
O6 O8 . . 2.461(3)
O6 O9 . . 2.511(3)
O6 O10 . 3_656 2.872(3)
O6 H1 . 1_545 2.98(4)
O6 H3 . 3_656 2.54(4)
O6 O13h13b . 1_545 2.98(2)
O7 O10 . 1_545 2.788(3)
O7 O10 . . 2.488(3)
O7 O12 . . 2.500(3)
O7 H1 . 1_545 2.67(4)
O7 H2 . 1_545 2.925(4)
O7 O11h11a . 7_556 2.77(3)
O7 O11h11b . 7_556 2.83(4)
O7 O13h13a . 2_646 2.181(18)
O8 O9 . . 2.495(3)
O8 O11 . 5_545 2.732(3)
O8 O11 . 3_666 2.864(3)
O8 H3 . 5_545 2.69(4)
O8 H3 . 3_656 1.89(2)
O8 O11h11a . 5_545 2.50(4)
O8 O11h11b . 3_666 2.96(3)
O9 O12 . 2_656 2.665(3)
O9 O13 . . 2.808(3)
O9 H1 . 1_545 2.92(3)
O9 O13h13b . 1_545 2.31(2)
O9 O14h14a . 3_666 2.96(3)
O10 O11 . 7_556 2.848(3)
O10 O12 . . 2.510(3)
O10 H3 . . 2.83(2)
O10 O11h11a . 7_556 1.94(2)
O10 O14h14a . 4_565 2.98(4)
O11 O14 . . 2.690(4)
O11 H3 . . 2.62(2)
O11 H3 . 7_556 2.94(2)
O11 O11h11a . . 0.93(2)
O11 O11h11b . . 0.95(2)
O12 O13 . 2_646 2.845(3)
O12 O13 . 2_656 2.841(3)
O12 O14 . 4_565 2.798(3)
O12 O13h13a . 2_646 2.22(3)
O12 O13h13b . 2_646 2.60(2)
O12 O14h14a . 4_565 1.86(2)
O13 H1 . . 2.57(4)
O13 H2 . . 2.769(3)
O13 O13h13a . . 0.927(19)
O13 O13h13b . . 0.95(2)
O13 O14h14a . 3_666 2.66(3)
O14 O14 . 6_545 2.978(4)
O14 O14 . 6_555 2.978(4)
O14 O11h11b . . 1.76(2)
O14 O14h14a . . 0.94(2)
O14 O14h14b . . 0.94(3)
O14 O14h14b . 6_545 2.10(3)
H1 H2 . . 2.47(4)
H1 O13h13a . . 2.93(5)
H1 O13h13b . . 2.34(6)
H2 O13h13a . . 2.40(4)
H2 O13h13a . 2_656 2.40(4)
H3 H3 . 7_556 2.23(5)
H3 O11h11a . . 2.86(4)
H3 O11h11a . 7_556 2.44(4)
O11h11a O11h11b . . 1.53(4)
O11h11b O14h14a . . 2.33(4)
O11h11b O14h14b . . 2.37(4)
O11h11b O14h14b . 6_545 2.81(4)
O13h13a O13h13b . . 1.49(3)
O13h13a O14h14a . 3_666 2.88(4)
O13h13a O14h14b . 8_565 2.94(5)
O14h14a O14h14b . . 1.46(4)
O14h14a O14h14b . 6_545 2.45(4)
O14h14b O14h14b . 6_545 2.75(3)
O14h14b O14h14b . 6_555 2.75(3)

loop_
_geom_hbond_atom_site_label_D
_geom_hbond_atom_site_label_H
_geom_hbond_atom_site_label_A
_geom_hbond_site_symmetry_D
_geom_hbond_site_symmetry_H
_geom_hbond_site_symmetry_A
_geom_hbond_distance_DH
_geom_hbond_distance_HA
_geom_hbond_distance_DA
_geom_hbond_angle_DHA
O2 H1 O3 . . 1_565 0.98(2) 1.91(2) 2.828(3) 155(4)
O1 H2 O3 . . 1_565 0.969(16) 2.531(12) 3.332(3) 140(2)
O5 H3 O8 . . 3_656 0.96(2) 1.89(2) 2.787(3) 155(3)
O11 O11h11a O10 . . 7_556 0.93(2) 1.94(2) 2.848(3) 164(2)
O11 O11h11b O14 . . . 0.95(2) 1.76(2) 2.690(4) 169(3)
O13 O13h13a O7 . . 2_666 0.927(19) 2.181(18) 3.090(3) 167(2)
O13 O13h13b O9 . . 1_565 0.95(2) 2.31(2) 3.204(3) 158(2)
O14 O14h14a O12 . . 4_564 0.94(2) 1.86(2) 2.798(3) 174(3)
O14 O14h14b O14 . . 6_555 0.94(3) 2.10(3) 2.978(4) 155(3)

loop_
_restr_angle_atom_site_label_1
_restr_angle_site_symmetry_1
_restr_angle_atom_site_label_2
_restr_angle_site_symmetry_2
_restr_angle_atom_site_label_3
_restr_angle_site_symmetry_3
_restr_angle_target
_restr_angle_target_weight_param
O13h13a . O13 . O13h13b . 105 0.02

loop_
_restr_distance_atom_site_label_1
_restr_distance_site_symmetry_1
_restr_distance_atom_site_label_2
_restr_distance_site_symmetry_2
_restr_distance_target
_restr_distance_target_weight_param
O1 . H2 . 0.99 0.01
O2 . H1 . 0.99 0.01
O5 . H3 . 0.99 0.01
O11 . O11h11a . 0.95 0.01
O11 . O11h11b . 0.95 0.01
O13 . O13h13a . 0.95 0.01
O13 . O13h13b . 0.95 0.01
O14 . O14h14a . 0.95 0.01
O14 . O14h14b . 0.95 0.01

loop_
_publcif_info_datablock.id
_publcif_info_datablock.publ_exptl
_publcif_info_datablock.publ_geom
_publcif_info_datablock.structure
global ? ? ?
I y y y
